data_1100716
loop_
_publ_author_name
'Akashi, Haruo'
'Isobe, Kiyoshi'
'Shibahara, Takashi'

_publ_section_title
;
 Synthesis and characterization of a twin Cubane-type
 molybdenum-rhodium-sulfur cluster, [{Mo3RhCp*S4(H2O)7(O)}2]8+.
 X-ray structure of [{Mo3RhCpS4(H2O7O}2](CH3C6H4SO3)(8).14H2O.
;
_journal_coden_ASTM INOCAJ
_journal_issue 10
_journal_name_full 'Inorganic Chemistry'
_journal_page_first 3494
_journal_page_last 3498
_journal_paper_doi 10.1021/ic048733y
_journal_volume 44
_journal_year 2005
_chemical_formula_moiety 'C76 H142 Mo6 O54 Rh2 S16'
_chemical_formula_sum 'C76 H142 Mo6 O54 Rh2 S16'
_chemical_formula_weight 3214.34
_space_group_IT_number 2
_symmetry_cell_setting triclinic
_symmetry_Int_Tables_number 2
_symmetry_space_group_name_Hall '-P 1'
_symmetry_space_group_name_H-M 'P -1'
_audit_creation_date 2004-09-16
_audit_creation_method 'by CrystalStructure 3.6.0'
_cell_angle_alpha 63.704(3)
_cell_angle_beta 78.688(2)
_cell_angle_gamma 81.038(2)
_cell_formula_units_Z 1
_cell_length_a 12.2631(8)
_cell_length_b 15.911(1)
_cell_length_c 17.389(3)
_cell_measurement_reflns_used 7019
_cell_measurement_temperature 93.1
_cell_measurement_theta_max 27.5
_cell_measurement_theta_min 3.1
_cell_volume 2973.5(6)
_computing_cell_refinement CRYSTALCLEAR
_computing_data_collection CRYSTALCLEAR
_computing_data_reduction CrystalStructure
_computing_publication_material 'CrystalStructure 3.6.0'
_computing_structure_refinement CRYSTALS
_computing_structure_solution SIR92
_diffrn_detector_area_resol_mean 7.32
_diffrn_measured_fraction_theta_full 0.9960
_diffrn_measured_fraction_theta_max 0.9861
_diffrn_measurement_device_type 'Rigaku/MSC Mercury CCD'
_diffrn_measurement_method \w
_diffrn_radiation_type 'Mo K\a'
_diffrn_radiation_wavelength 0.7107
_diffrn_reflns_av_R_equivalents 0.073
_diffrn_reflns_limit_h_max 15
_diffrn_reflns_limit_h_min -15
_diffrn_reflns_limit_k_max 20
_diffrn_reflns_limit_k_min -19
_diffrn_reflns_limit_l_max 22
_diffrn_reflns_limit_l_min -22
_diffrn_reflns_number 33644
_diffrn_reflns_theta_full 25.75
_diffrn_reflns_theta_max 27.48
_exptl_absorpt_coefficient_mu 1.249
_exptl_absorpt_correction_T_max 0.939
_exptl_absorpt_correction_T_min 0.695
_exptl_absorpt_correction_type empirical
_exptl_crystal_colour black
_exptl_crystal_density_diffrn 1.795
_exptl_crystal_density_method 'not measured'
_exptl_crystal_description prism
_exptl_crystal_F_000 1628.00
_exptl_crystal_size_max 0.20
_exptl_crystal_size_mid 0.10
_exptl_crystal_size_min 0.05
_refine_diff_density_max 2.61
_refine_diff_density_min -3.49
_refine_ls_extinction_method none
_refine_ls_goodness_of_fit_ref 0.992
_refine_ls_hydrogen_treatment refall
_refine_ls_number_parameters 737
_refine_ls_number_reflns 11328
_refine_ls_R_factor_gt 0.0610
_refine_ls_shift/su_max 0.0000
_refine_ls_structure_factor_coef Fsqd
_refine_ls_weighting_details 'w = 1/[0.0010Fo^2^ + 1.0000\s(Fo^2^) + 0.5000]/(4Fo^2^)'
_refine_ls_weighting_scheme calc
_refine_ls_wR_factor_ref 0.1630
_reflns_number_gt 7661
_reflns_number_total 13440
_reflns_threshold_expression F^2^>2.0\s(F^2^)
_cod_duplicate_entry 4340411
_cod_data_source_file ic048733ysi20040923_125311.cif
_cod_data_source_block 010214B
_cod_original_cell_volume 2973.5(5)
_cod_original_formula_sum 'C38 H71 Mo3 O27 Rh1 S8'
_cod_database_code 1100716

loop_
_symmetry_equiv_pos_site_id
_symmetry_equiv_pos_as_xyz
1 +X,+Y,+Z
2 -X,-Y,-Z

loop_
_atom_site_label
_atom_site_type_symbol
_atom_site_fract_x
_atom_site_fract_y
_atom_site_fract_z
_atom_site_U_iso_or_equiv
_atom_site_adp_type
_atom_site_occupancy
_atom_site_symmetry_multiplicity
_atom_site_calc_flag
_atom_site_refinement_flags
_atom_site_disorder_assembly
_atom_site_disorder_group
Rh(1) Rh 0.01465(5) 0.18656(4) 0.63249(4) 0.0137(2) Uani 1.00 1 d . . .
Mo(1) Mo 0.01154(5) 0.37297(5) 0.46407(4) 0.0129(2) Uani 1.00 1 d . . .
Mo(2) Mo 0.21417(5) 0.26746(5) 0.51156(4) 0.0129(2) Uani 1.00 1 d . . .
Mo(3) Mo 0.09712(5) 0.37460(5) 0.59911(4) 0.0128(2) Uani 1.00 1 d . . .
S(1) S 0.1802(1) 0.4324(1) 0.4544(1) 0.0145(5) Uani 1.00 1 d . . .
S(2) S 0.0679(1) 0.2145(1) 0.4839(1) 0.0152(5) Uani 1.00 1 d . . .
S(3) S 0.1808(1) 0.2175(1) 0.6613(1) 0.0146(5) Uani 1.00 1 d . . .
S(4) S -0.0809(1) 0.3395(1) 0.6034(1) 0.0140(5) Uani 1.00 1 d . . .
S(5) S 0.2638(2) 0.7438(1) -0.3246(1) 0.0183(5) Uani 1.00 1 d . . .
S(6) S 0.4775(2) 1.0366(1) -0.3047(1) 0.0173(5) Uani 1.00 1 d . . .
S(7) S 0.2726(2) 0.5643(1) 0.2151(1) 0.0201(5) Uani 1.00 1 d . . .
S(8) S 0.7893(2) 0.7544(1) 0.0996(1) 0.0207(5) Uani 1.00 1 d . . .
O(1) O -0.1446(4) 0.3397(4) 0.4441(4) 0.019(1) Uani 1.00 1 d . . .
O(2) O 0.0514(4) 0.4009(4) 0.3260(3) 0.017(1) Uani 1.00 1 d . . .
O(3) O 0.2997(4) 0.1306(4) 0.5357(4) 0.021(1) Uani 1.00 1 d . . .
O(4) O 0.3796(4) 0.2901(4) 0.5260(4) 0.017(1) Uani 1.00 1 d . . .
O(5) O 0.2991(4) 0.2966(4) 0.3842(3) 0.016(1) Uani 1.00 1 d . . .
O(6) O 0.0346(4) 0.3459(4) 0.7360(3) 0.018(1) Uani 1.00 1 d . . .
O(7) O 0.0538(4) 0.5014(4) 0.5785(3) 0.018(1) Uani 1.00 1 d . . .
O(8) O 0.2472(4) 0.4049(4) 0.6307(3) 0.014(1) Uani 1.00 1 d . . .
O(9) O 0.3114(5) 0.6475(4) -0.3049(4) 0.022(2) Uani 1.00 1 d . . .
O(10) O 0.1630(5) 0.7642(4) -0.3646(4) 0.022(2) Uani 1.00 1 d . . .
O(11) O 0.3454(5) 0.8121(4) -0.3755(4) 0.024(2) Uani 1.00 1 d . . .
O(12) O 0.4824(4) 1.1384(4) -0.3413(4) 0.020(1) Uani 1.00 1 d . . .
O(13) O 0.3790(5) 1.0129(4) -0.3231(4) 0.024(2) Uani 1.00 1 d . . .
O(14) O 0.5801(5) 0.9889(4) -0.3299(4) 0.023(2) Uani 1.00 1 d . . .
O(15) O 0.2910(5) 0.6422(4) 0.2315(4) 0.024(2) Uani 1.00 1 d . . .
O(16) O 0.1525(5) 0.5552(4) 0.2222(4) 0.026(2) Uani 1.00 1 d . . .
O(17) O 0.3288(5) 0.4764(4) 0.2689(4) 0.023(2) Uani 1.00 1 d . . .
O(18) O 0.8458(5) 0.6637(4) 0.1500(4) 0.026(2) Uani 1.00 1 d . . .
O(19) O 0.8394(5) 0.8318(5) 0.0957(4) 0.028(2) Uani 1.00 1 d . . .
O(20) O 0.6681(5) 0.7561(5) 0.1266(4) 0.031(2) Uani 1.00 1 d . . .
O(21) O 0.8788(5) 0.4644(4) 0.2362(4) 0.027(2) Uani 1.00 1 d . . .
O(22) O 0.5859(4) 0.7142(4) 0.2919(4) 0.020(1) Uani 1.00 1 d . . .
O(23) O 0.4229(5) 0.5895(4) 0.3567(4) 0.025(2) Uani 1.00 1 d . . .
O(24) O 0.5550(5) 0.8188(5) -0.3442(4) 0.029(2) Uani 1.00 1 d . . .
O(25) O 0.3088(5) 0.9945(5) -0.5088(4) 0.030(2) Uani 1.00 1 d . . .
O(26) O -0.3330(4) 0.4331(4) 0.4803(4) 0.022(2) Uani 1.00 1 d . . .
O(27) O 0.4871(4) 0.5930(4) -0.4008(4) 0.021(1) Uani 1.00 1 d . . .
C(1) C 0.0185(7) 0.0565(6) 0.7514(5) 0.019(2) Uani 1.00 1 d . . .
C(2) C 0.0155(6) 0.0343(5) 0.6817(5) 0.018(2) Uani 1.00 1 d . . .
C(3) C -0.0895(6) 0.0788(5) 0.6473(5) 0.017(2) Uani 1.00 1 d . . .
C(4) C -0.1475(7) 0.1273(6) 0.6969(5) 0.021(2) Uani 1.00 1 d . . .
C(5) C -0.0794(6) 0.1159(6) 0.7608(5) 0.018(2) Uani 1.00 1 d . . .
C(6) C 0.1037(7) 0.0168(6) 0.8122(6) 0.025(2) Uani 1.00 1 d . . .
C(7) C 0.0961(7) -0.0290(6) 0.6519(6) 0.023(2) Uani 1.00 1 d . . .
C(8) C -0.1360(7) 0.0679(7) 0.5794(6) 0.027(2) Uani 1.00 1 d . . .
C(9) C -0.2611(6) 0.1767(6) 0.6876(6) 0.022(2) Uani 1.00 1 d . . .
C(10) C -0.1072(7) 0.1517(7) 0.8292(6) 0.027(2) Uani 1.00 1 d . . .
C(11) C 0.2223(6) 0.7534(6) -0.2254(5) 0.016(2) Uani 1.00 1 d . . .
C(12) C 0.1269(7) 0.7107(6) -0.1708(6) 0.022(2) Uani 1.00 1 d . . .
C(13) C 0.0969(7) 0.7157(6) -0.0922(6) 0.025(2) Uani 1.00 1 d . . .
C(14) C 0.1572(7) 0.7636(7) -0.0663(6) 0.026(2) Uani 1.00 1 d . . .
C(15) C 0.2515(7) 0.8037(6) -0.1205(5) 0.018(2) Uani 1.00 1 d . . .
C(16) C 0.2839(6) 0.8010(6) -0.2009(5) 0.018(2) Uani 1.00 1 d . . .
C(17) C 0.1206(9) 0.7699(8) 0.0191(6) 0.035(3) Uani 1.00 1 d . . .
C(18) C 0.4632(6) 0.9937(6) -0.1913(5) 0.016(2) Uani 1.00 1 d . . .
C(19) C 0.3765(6) 1.0308(6) -0.1487(5) 0.018(2) Uani 1.00 1 d . . .
C(20) C 0.3582(7) 0.9938(5) -0.0590(5) 0.017(2) Uani 1.00 1 d . . .
C(21) C 0.4305(6) 0.9180(6) -0.0100(5) 0.019(2) Uani 1.00 1 d . . .
C(22) C 0.5175(6) 0.8830(6) -0.0542(6) 0.020(2) Uani 1.00 1 d . . .
C(23) C 0.5350(6) 0.9192(6) -0.1439(6) 0.020(2) Uani 1.00 1 d . . .
C(24) C 0.4092(7) 0.8770(7) 0.0874(6) 0.025(2) Uani 1.00 1 d . . .
C(25) C 0.8070(6) 0.7628(6) -0.0076(5) 0.021(2) Uani 1.00 1 d . . .
C(26) C 0.8315(7) 0.8485(6) -0.0788(6) 0.022(2) Uani 1.00 1 d . . .
C(27) C 0.8388(7) 0.8538(6) -0.1608(6) 0.024(2) Uani 1.00 1 d . . .
C(28) C 0.8221(7) 0.7783(6) -0.1758(6) 0.023(2) Uani 1.00 1 d . . .
C(29) C 0.7963(8) 0.6953(7) -0.1040(6) 0.029(3) Uani 1.00 1 d . . .
C(30) C 0.7886(7) 0.6865(7) -0.0207(6) 0.029(2) Uani 1.00 1 d . . .
C(31) C 0.8323(8) 0.7861(8) -0.2657(7) 0.035(3) Uani 1.00 1 d . . .
C(32) C 0.3305(7) 0.5883(6) 0.1083(6) 0.023(2) Uani 1.00 1 d . . .
C(33) C 0.4292(8) 0.6312(7) 0.0735(6) 0.029(2) Uani 1.00 1 d . . .
C(34) C 0.4798(9) 0.6428(7) -0.0104(7) 0.033(3) Uani 1.00 1 d . . .
C(35) C 0.4344(9) 0.6112(7) -0.0582(6) 0.035(3) Uani 1.00 1 d . . .
C(36) C 0.3336(8) 0.5684(7) -0.0216(6) 0.029(2) Uani 1.00 1 d . . .
C(37) C 0.2816(7) 0.5572(6) 0.0597(6) 0.025(2) Uani 1.00 1 d . . .
C(38) C 0.4899(9) 0.6230(9) -0.1460(7) 0.045(3) Uani 1.00 1 d . . .
H(1) H 0.1589 -0.0223 0.7942 0.030 Uiso 1.00 1 c R . .
H(2) H 0.0684 -0.0191 0.8692 0.030 Uiso 1.00 1 c R . .
H(3) H 0.1376 0.0669 0.8117 0.030 Uiso 1.00 1 c R . .
H(4) H 0.0701 -0.0347 0.6065 0.030 Uiso 1.00 1 c R . .
H(5) H 0.1030 -0.0893 0.6989 0.030 Uiso 1.00 1 c R . .
H(6) H 0.1668 -0.0036 0.6312 0.030 Uiso 1.00 1 c R . .
H(7) H -0.2073 0.1014 0.5724 0.034 Uiso 1.00 1 c R . .
H(8) H -0.1428 0.0032 0.5964 0.034 Uiso 1.00 1 c R . .
H(9) H -0.0874 0.0921 0.5260 0.034 Uiso 1.00 1 c R . .
H(10) H -0.2823 0.2013 0.7296 0.024 Uiso 1.00 1 c R . .
H(11) H -0.3128 0.1336 0.6961 0.024 Uiso 1.00 1 c R . .
H(12) H -0.2607 0.2266 0.6312 0.024 Uiso 1.00 1 c R . .
H(13) H -0.0497 0.1303 0.8646 0.031 Uiso 1.00 1 c R . .
H(14) H -0.1757 0.1291 0.8640 0.031 Uiso 1.00 1 c R . .
H(15) H -0.1142 0.2185 0.8027 0.031 Uiso 1.00 1 c R . .
H(16) H 0.0836 0.6789 -0.1878 0.028 Uiso 1.00 1 c R . .
H(17) H 0.0334 0.6857 -0.0546 0.031 Uiso 1.00 1 c R . .
H(18) H 0.2955 0.8341 -0.1026 0.025 Uiso 1.00 1 c R . .
H(19) H 0.3474 0.8313 -0.2383 0.022 Uiso 1.00 1 c R . .
H(20) H 0.0709 0.8244 0.0107 0.045 Uiso 1.00 1 c R . .
H(21) H 0.1840 0.7738 0.0408 0.045 Uiso 1.00 1 c R . .
H(22) H 0.0838 0.7156 0.0594 0.045 Uiso 1.00 1 c R . .
H(23) H 0.3290 1.0823 -0.1813 0.023 Uiso 1.00 1 c R . .
H(24) H 0.2975 1.0190 -0.0304 0.022 Uiso 1.00 1 c R . .
H(25) H 0.5667 0.8326 -0.0222 0.024 Uiso 1.00 1 c R . .
H(26) H 0.5951 0.8938 -0.1728 0.025 Uiso 1.00 1 c R . .
H(27) H 0.4479 0.9094 0.1070 0.031 Uiso 1.00 1 c R . .
H(28) H 0.4348 0.8123 0.1106 0.031 Uiso 1.00 1 c R . .
H(29) H 0.3315 0.8831 0.1064 0.031 Uiso 1.00 1 c R . .
H(30) H 0.8427 0.9015 -0.0705 0.027 Uiso 1.00 1 c R . .
H(31) H 0.8560 0.9115 -0.2091 0.030 Uiso 1.00 1 c R . .
H(32) H 0.7835 0.6428 -0.1124 0.038 Uiso 1.00 1 c R . .
H(33) H 0.7709 0.6287 0.0274 0.032 Uiso 1.00 1 c R . .
H(34) H 0.7616 0.8066 -0.2853 0.043 Uiso 1.00 1 c R . .
H(35) H 0.8567 0.7264 -0.2657 0.043 Uiso 1.00 1 c R . .
H(36) H 0.8847 0.8304 -0.3029 0.043 Uiso 1.00 1 c R . .
H(37) H 0.4627 0.6528 0.1056 0.035 Uiso 1.00 1 c R . .
H(38) H 0.5472 0.6733 -0.0346 0.038 Uiso 1.00 1 c R . .
H(39) H 0.3004 0.5465 -0.0537 0.035 Uiso 1.00 1 c R . .
H(40) H 0.2129 0.5286 0.0830 0.032 Uiso 1.00 1 c R . .
H(41) H 0.4635 0.6812 -0.1884 0.046 Uiso 1.00 1 c R . .
H(42) H 0.4738 0.5730 -0.1569 0.046 Uiso 1.00 1 c R . .
H(43) H 0.5683 0.6218 -0.1492 0.046 Uiso 1.00 1 c R . .

loop_
_atom_site_aniso_label
_atom_site_aniso_U_11
_atom_site_aniso_U_22
_atom_site_aniso_U_33
_atom_site_aniso_U_12
_atom_site_aniso_U_13
_atom_site_aniso_U_23
Rh(1) 0.0149(3) 0.0148(3) 0.0128(3) -0.0002(2) -0.0030(2) -0.0070(3)
Mo(1) 0.0147(3) 0.0138(3) 0.0126(3) 0.0007(2) -0.0040(2) -0.0074(3)
Mo(2) 0.0139(3) 0.0137(3) 0.0118(3) 0.0009(2) -0.0029(2) -0.0062(3)
Mo(3) 0.0142(3) 0.0143(3) 0.0115(3) 0.0004(2) -0.0029(2) -0.0070(3)
S(1) 0.0151(8) 0.017(1) 0.0130(9) 0.0016(7) -0.0039(7) -0.0076(8)
S(2) 0.0193(9) 0.016(1) 0.0120(9) -0.0005(7) -0.0033(7) -0.0078(8)
S(3) 0.0162(8) 0.016(1) 0.014(1) 0.0003(7) -0.0047(7) -0.0077(8)
S(4) 0.0138(8) 0.016(1) 0.0136(9) 0.0018(7) -0.0033(7) -0.0084(8)
S(5) 0.0204(9) 0.019(1) 0.019(1) 0.0007(8) -0.0059(8) -0.0107(9)
S(6) 0.0197(9) 0.018(1) 0.015(1) 0.0004(8) -0.0049(7) -0.0080(8)
S(7) 0.0208(9) 0.021(1) 0.017(1) 0.0005(8) -0.0019(8) -0.0081(9)
S(8) 0.0211(9) 0.025(1) 0.016(1) 0.0031(8) -0.0066(8) -0.0090(9)
O(1) 0.018(3) 0.026(3) 0.020(3) 0.000(2) -0.008(2) -0.014(3)
O(2) 0.023(3) 0.018(3) 0.011(3) 0.003(2) -0.007(2) -0.008(2)
O(3) 0.016(3) 0.021(3) 0.023(3) 0.005(2) -0.002(2) -0.010(3)
O(4) 0.014(2) 0.019(3) 0.017(3) -0.000(2) -0.005(2) -0.007(2)
O(5) 0.017(3) 0.016(3) 0.013(3) -0.001(2) 0.005(2) -0.008(2)
O(6) 0.022(3) 0.025(3) 0.009(3) -0.001(2) 0.002(2) -0.010(2)
O(7) 0.014(2) 0.030(3) 0.012(3) -0.003(2) -0.001(2) -0.011(2)
O(8) 0.010(2) 0.014(3) 0.017(3) -0.001(2) -0.003(2) -0.006(2)
O(9) 0.029(3) 0.018(3) 0.022(3) 0.000(2) -0.003(2) -0.012(3)
O(10) 0.026(3) 0.023(3) 0.024(3) 0.005(2) -0.012(2) -0.015(3)
O(11) 0.033(3) 0.024(3) 0.018(3) -0.004(2) -0.004(2) -0.012(3)
O(12) 0.021(3) 0.020(3) 0.014(3) -0.000(2) -0.002(2) -0.005(2)
O(13) 0.025(3) 0.027(3) 0.020(3) -0.005(2) -0.009(2) -0.006(3)
O(14) 0.026(3) 0.027(3) 0.017(3) 0.004(2) -0.003(2) -0.012(3)
O(15) 0.027(3) 0.027(3) 0.021(3) 0.001(2) -0.002(2) -0.014(3)
O(16) 0.020(3) 0.029(3) 0.028(3) -0.005(2) 0.000(2) -0.011(3)
O(17) 0.024(3) 0.021(3) 0.019(3) 0.005(2) -0.003(2) -0.005(3)
O(18) 0.030(3) 0.029(3) 0.016(3) -0.001(3) -0.009(2) -0.006(3)
O(19) 0.038(3) 0.027(3) 0.024(3) 0.002(3) -0.012(3) -0.012(3)
O(20) 0.027(3) 0.045(4) 0.019(3) 0.001(3) -0.003(2) -0.014(3)
O(21) 0.030(3) 0.024(3) 0.026(3) -0.001(3) -0.011(3) -0.007(3)
O(22) 0.023(3) 0.018(3) 0.019(3) -0.003(2) -0.007(2) -0.006(2)
O(23) 0.023(3) 0.025(3) 0.026(3) -0.001(2) -0.005(2) -0.010(3)
O(24) 0.030(3) 0.027(3) 0.035(4) 0.002(3) -0.002(3) -0.019(3)
O(25) 0.040(4) 0.026(3) 0.023(3) -0.005(3) -0.003(3) -0.011(3)
O(26) 0.018(3) 0.026(3) 0.025(3) -0.001(2) -0.003(2) -0.013(3)
O(27) 0.018(3) 0.024(3) 0.019(3) -0.003(2) 0.001(2) -0.008(3)
C(1) 0.026(4) 0.013(4) 0.013(4) -0.005(3) 0.002(3) -0.001(3)
C(2) 0.023(4) 0.006(4) 0.018(4) -0.003(3) -0.003(3) 0.002(3)
C(3) 0.025(4) 0.005(4) 0.016(4) -0.004(3) -0.003(3) 0.000(3)
C(4) 0.026(4) 0.017(4) 0.017(4) -0.008(3) -0.004(3) -0.001(3)
C(5) 0.019(4) 0.013(4) 0.011(4) -0.003(3) 0.004(3) 0.003(3)
C(6) 0.022(4) 0.026(5) 0.026(5) -0.005(3) -0.008(3) -0.007(4)
C(7) 0.025(4) 0.021(4) 0.030(5) -0.007(3) 0.008(4) -0.019(4)
C(8) 0.030(4) 0.026(5) 0.029(5) -0.013(4) -0.010(4) -0.010(4)
C(9) 0.007(3) 0.022(4) 0.031(5) -0.004(3) -0.007(3) -0.002(4)
C(10) 0.031(5) 0.025(5) 0.021(5) 0.005(4) 0.002(4) -0.011(4)
C(11) 0.019(4) 0.014(4) 0.016(4) 0.005(3) -0.010(3) -0.006(3)
C(12) 0.019(4) 0.023(5) 0.028(5) 0.001(3) -0.005(3) -0.015(4)
C(13) 0.023(4) 0.023(5) 0.031(5) 0.004(3) -0.004(4) -0.015(4)
C(14) 0.026(4) 0.027(5) 0.028(5) 0.010(4) -0.007(4) -0.016(4)
C(15) 0.027(4) 0.017(4) 0.019(4) 0.002(3) -0.009(3) -0.015(4)
C(16) 0.017(4) 0.018(4) 0.019(4) 0.000(3) -0.003(3) -0.008(3)
C(17) 0.046(6) 0.039(6) 0.027(5) 0.015(5) -0.013(4) -0.026(5)
C(18) 0.013(3) 0.018(4) 0.015(4) -0.004(3) -0.002(3) -0.004(3)
C(19) 0.020(4) 0.018(4) 0.019(4) -0.004(3) -0.001(3) -0.011(3)
C(20) 0.028(4) 0.010(4) 0.016(4) -0.004(3) -0.000(3) -0.008(3)
C(21) 0.021(4) 0.027(5) 0.018(4) -0.011(3) 0.001(3) -0.016(4)
C(22) 0.018(4) 0.020(4) 0.023(5) 0.004(3) -0.013(3) -0.008(4)
C(23) 0.016(4) 0.025(5) 0.021(4) 0.003(3) -0.004(3) -0.013(4)
C(24) 0.025(4) 0.032(5) 0.022(5) -0.009(4) -0.004(3) -0.012(4)
C(25) 0.017(4) 0.029(5) 0.015(4) 0.004(3) -0.002(3) -0.009(4)
C(26) 0.027(4) 0.019(4) 0.021(4) -0.002(3) -0.004(3) -0.010(4)
C(27) 0.030(4) 0.020(4) 0.024(5) 0.005(4) -0.006(4) -0.012(4)
C(28) 0.023(4) 0.023(5) 0.028(5) 0.003(3) -0.012(4) -0.012(4)
C(29) 0.042(5) 0.031(5) 0.023(5) -0.008(4) -0.005(4) -0.017(4)
C(30) 0.034(5) 0.021(5) 0.026(5) -0.006(4) -0.006(4) -0.003(4)
C(31) 0.036(5) 0.039(6) 0.031(5) 0.007(4) -0.016(4) -0.014(5)
C(32) 0.022(4) 0.019(4) 0.024(5) -0.001(3) 0.003(3) -0.008(4)
C(33) 0.034(5) 0.028(5) 0.026(5) 0.001(4) 0.002(4) -0.015(4)
C(34) 0.044(5) 0.019(5) 0.030(5) 0.002(4) 0.001(4) -0.010(4)
C(35) 0.048(6) 0.035(6) 0.012(4) 0.017(4) -0.006(4) -0.008(4)
C(36) 0.034(5) 0.036(5) 0.018(5) 0.010(4) -0.002(4) -0.018(4)
C(37) 0.028(4) 0.021(4) 0.030(5) 0.011(4) -0.010(4) -0.018(4)
C(38) 0.043(6) 0.049(7) 0.025(5) 0.016(5) -0.000(4) -0.006(5)

loop_
_atom_type_symbol
_atom_type_description
_atom_type_scat_dispersion_real
_atom_type_scat_dispersion_imag
_atom_type_scat_source
C C 0.003 0.002
;

International Tables for Crystallography

(1992, Vol. C, Tables 4.2.6.8 and 6.1.1.4)

;
H H 0.000 0.000
;

International Tables for Crystallography

(1992, Vol. C, Table 6.1.1.4)

;
O O 0.011 0.006
;

International Tables for Crystallography

(1992, Vol. C, Tables 4.2.6.8 and 6.1.1.4)

;
Mo Mo -1.683 0.686
;

International Tables for Crystallography

(1992, Vol. C, Tables 4.2.6.8 and 6.1.1.4)

;
S S 0.125 0.123
;

International Tables for Crystallography

(1992, Vol. C, Tables 4.2.6.8 and 6.1.1.4)

;
Rh Rh -1.118 0.919
;

International Tables for Crystallography

(1992, Vol. C, Tables 4.2.6.8 and 6.1.1.4)

;

loop_
_geom_angle_atom_site_label_1
_geom_angle_atom_site_label_2
_geom_angle_atom_site_label_3
_geom_angle
_geom_angle_publ_flag
_geom_angle_site_symmetry_1
_geom_angle_site_symmetry_2
_geom_angle_site_symmetry_3
Rh(1) Mo(2) Mo(1) 65.41(2) ? . . .
Rh(1) Mo(2) Mo(3) 64.61(2) ? . . .
Rh(1) Mo(2) S(2) 52.55(5) ? . . .
S(2) Rh(1) Mo(2) 50.07(6) ? . . .
Rh(1) Mo(2) S(3) 51.73(5) ? . . .
S(3) Rh(1) Mo(2) 50.76(5) ? . . .
S(4) Rh(1) Mo(2) 92.38(4) ? . . .
C(1) Rh(1) Mo(2) 124.1(2) ? . . .
C(2) Rh(1) Mo(2) 114.5(2) ? . . .
C(3) Rh(1) Mo(2) 133.0(2) ? . . .
C(4) Rh(1) Mo(2) 167.0(3) ? . . .
C(5) Rh(1) Mo(2) 154.1(2) ? . . .
Rh(1) Mo(2) S(1) 107.21(5) ? . . .
Rh(1) Mo(2) O(3) 92.7(1) ? . . .
Rh(1) Mo(2) O(4) 134.7(1) ? . . .
Rh(1) Mo(2) O(5) 143.0(2) ? . . .
Rh(1) S(2) Mo(1) 81.17(8) ? . . .
Rh(1) S(2) Mo(2) 77.38(8) ? . . .
S(3) Rh(1) S(2) 100.09(7) ? . . .
S(4) Rh(1) S(2) 95.62(7) ? . . .
C(1) Rh(1) S(2) 130.9(3) ? . . .
C(2) Rh(1) S(2) 95.3(3) ? . . .
C(3) Rh(1) S(2) 88.2(2) ? . . .
C(4) Rh(1) S(2) 117.0(3) ? . . .
C(5) Rh(1) S(2) 152.5(3) ? . . .
Rh(1) S(3) Mo(2) 77.52(7) ? . . .
Rh(1) S(3) Mo(3) 80.80(6) ? . . .
S(4) Rh(1) S(3) 96.54(8) ? . . .
C(1) Rh(1) S(3) 86.9(3) ? . . .
C(2) Rh(1) S(3) 107.2(2) ? . . .
C(3) Rh(1) S(3) 146.3(2) ? . . .
C(4) Rh(1) S(3) 142.2(3) ? . . .
C(5) Rh(1) S(3) 103.7(3) ? . . .
Rh(1) S(4) Mo(1) 82.19(7) ? . . .
Rh(1) S(4) Mo(3) 81.32(6) ? . . .
C(1) Rh(1) S(4) 132.1(2) ? . . .
C(2) Rh(1) S(4) 151.7(2) ? . . .
C(3) Rh(1) S(4) 115.2(2) ? . . .
C(4) Rh(1) S(4) 87.4(2) ? . . .
C(5) Rh(1) S(4) 95.3(2) ? . . .
Rh(1) C(1) C(2) 71.0(4) ? . . .
C(2) Rh(1) C(1) 37.8(4) ? . . .
C(3) Rh(1) C(1) 64.0(3) ? . . .
C(4) Rh(1) C(1) 63.9(3) ? . . .
Rh(1) C(1) C(5) 70.5(4) ? . . .
C(5) Rh(1) C(1) 38.5(3) ? . . .
Rh(1) C(1) C(6) 129.6(6) ? . . .
Rh(1) C(2) C(1) 71.3(5) ? . . .
Rh(1) C(2) C(3) 70.7(4) ? . . .
C(3) Rh(1) C(2) 39.3(3) ? . . .
C(4) Rh(1) C(2) 64.4(3) ? . . .
C(5) Rh(1) C(2) 64.5(3) ? . . .
Rh(1) C(2) C(7) 127.4(5) ? . . .
Rh(1) C(3) C(2) 70.0(5) ? . . .
Rh(1) C(3) C(4) 71.8(5) ? . . .
C(4) Rh(1) C(3) 37.7(4) ? . . .
C(5) Rh(1) C(3) 64.3(4) ? . . .
Rh(1) C(3) C(8) 128.8(5) ? . . .
Rh(1) C(4) C(3) 70.5(5) ? . . .
Rh(1) C(4) C(5) 69.6(4) ? . . .
C(5) Rh(1) C(4) 38.6(4) ? . . .
Rh(1) C(4) C(9) 128.0(5) ? . . .
Rh(1) C(5) C(1) 71.1(4) ? . . .
Rh(1) C(5) C(4) 71.8(4) ? . . .
Rh(1) C(5) C(10) 126.1(6) ? . . .
Mo(1) Mo(2) Mo(3) 58.69(3) ? . . .
Mo(3) Mo(1) Mo(2) 60.69(3) ? . . .
Mo(1) Mo(2) S(2) 54.57(5) ? . . .
S(2) Mo(1) Mo(2) 51.77(6) ? . . .
Mo(1) Mo(2) S(3) 100.90(5) ? . . .
S(4) Mo(1) Mo(2) 97.30(5) ? . . .
Mo(1) Mo(2) S(1) 53.13(5) ? . . .
S(1) Mo(1) Mo(2) 53.30(5) ? . . .
O(1) Mo(1) Mo(2) 133.8(2) ? . . .
O(2) Mo(1) Mo(2) 95.6(1) ? . . .
Mo(1) Mo(2) O(3) 141.3(2) ? . . .
Mo(1) Mo(2) O(4) 138.7(2) ? . . .
Mo(1) Mo(2) O(5) 97.6(1) ? . . .
Mo(1) Mo(3) Mo(2) 60.62(3) ? . . .
S(2) Mo(1) Mo(3) 100.19(6) ? . . .
Mo(1) Mo(3) S(3) 100.96(7) ? . . .
Mo(1) Mo(3) S(4) 53.57(6) ? . . .
S(4) Mo(1) Mo(3) 53.29(6) ? . . .
Mo(1) Mo(3) S(1) 54.13(6) ? . . .
S(1) Mo(1) Mo(3) 53.55(5) ? . . .
O(1) Mo(1) Mo(3) 137.1(2) ? . . .
O(2) Mo(1) Mo(3) 143.0(2) ? . . .
Mo(1) Mo(3) O(7) 98.3(2) ? . . .
Mo(1) Mo(3) O(6) 135.8(2) ? . . .
Mo(1) Mo(3) O(8) 142.0(1) ? . . .
Mo(1) S(1) Mo(2) 73.57(7) ? . . .
Mo(1) S(1) Mo(3) 72.31(6) ? . . .
S(2) Mo(1) S(1) 103.07(7) ? . . .
S(4) Mo(1) S(1) 106.15(8) ? . . .
O(1) Mo(1) S(1) 167.7(1) ? . . .
O(2) Mo(1) S(1) 89.8(2) ? . . .
Mo(1) S(2) Mo(2) 73.66(8) ? . . .
S(4) Mo(1) S(2) 97.78(7) ? . . .
O(1) Mo(1) S(2) 82.1(2) ? . . .
O(2) Mo(1) S(2) 82.3(2) ? . . .
Mo(1) S(4) Mo(3) 73.13(5) ? . . .
O(1) Mo(1) S(4) 83.9(2) ? . . .
O(2) Mo(1) S(4) 163.5(2) ? . . .
O(2) Mo(1) O(1) 79.8(2) ? . . .
S(2) Mo(2) Mo(3) 100.73(6) ? . . .
Mo(2) Mo(3) S(3) 52.32(6) ? . . .
S(3) Mo(2) Mo(3) 54.25(5) ? . . .
Mo(2) Mo(3) S(4) 97.44(7) ? . . .
Mo(2) Mo(3) S(1) 53.39(6) ? . . .
S(1) Mo(2) Mo(3) 52.66(5) ? . . .
Mo(2) Mo(3) O(7) 140.1(2) ? . . .
O(3) Mo(2) Mo(3) 141.5(2) ? . . .
O(4) Mo(2) Mo(3) 94.5(2) ? . . .
O(5) Mo(2) Mo(3) 136.0(2) ? . . .
Mo(2) Mo(3) O(6) 135.3(2) ? . . .
Mo(2) Mo(3) O(8) 95.0(2) ? . . .
Mo(2) S(1) Mo(3) 73.95(5) ? . . .
S(2) Mo(2) S(1) 105.59(7) ? . . .
S(3) Mo(2) S(1) 104.48(8) ? . . .
O(3) Mo(2) S(1) 160.1(1) ? . . .
O(4) Mo(2) S(1) 85.9(2) ? . . .
O(5) Mo(2) S(1) 83.4(2) ? . . .
S(3) Mo(2) S(2) 103.50(7) ? . . .
O(3) Mo(2) S(2) 86.7(2) ? . . .
O(4) Mo(2) S(2) 164.5(2) ? . . .
O(5) Mo(2) S(2) 90.6(2) ? . . .
Mo(2) S(3) Mo(3) 73.43(5) ? . . .
O(3) Mo(2) S(3) 87.2(2) ? . . .
O(4) Mo(2) S(3) 83.2(2) ? . . .
O(5) Mo(2) S(3) 161.0(1) ? . . .
O(4) Mo(2) O(3) 79.5(2) ? . . .
O(5) Mo(2) O(3) 80.9(2) ? . . .
O(5) Mo(2) O(4) 80.2(2) ? . . .
S(3) Mo(3) S(1) 103.33(7) ? . . .
S(4) Mo(3) S(1) 107.00(8) ? . . .
O(7) Mo(3) S(1) 86.7(2) ? . . .
O(6) Mo(3) S(1) 167.4(2) ? . . .
O(8) Mo(3) S(1) 88.2(1) ? . . .
S(4) Mo(3) S(3) 98.34(7) ? . . .
O(7) Mo(3) S(3) 160.6(2) ? . . .
O(6) Mo(3) S(3) 83.3(2) ? . . .
O(8) Mo(3) S(3) 81.7(1) ? . . .
O(7) Mo(3) S(4) 94.4(2) ? . . .
O(6) Mo(3) S(4) 82.2(2) ? . . .
O(8) Mo(3) S(4) 164.3(2) ? . . .
O(7) Mo(3) O(6) 84.0(2) ? . . .
O(8) Mo(3) O(6) 82.1(2) ? . . .
O(8) Mo(3) O(7) 82.2(2) ? . . .
O(10) S(5) O(9) 111.3(4) ? . . .
O(11) S(5) O(9) 112.0(3) ? . . .
C(11) S(5) O(9) 107.7(4) ? . . .
O(11) S(5) O(10) 112.5(3) ? . . .
C(11) S(5) O(10) 106.3(4) ? . . .
C(11) S(5) O(11) 106.6(4) ? . . .
S(5) C(11) C(12) 119.2(8) ? . . .
S(5) C(11) C(16) 120.6(6) ? . . .
O(13) S(6) O(12) 111.1(3) ? . . .
O(14) S(6) O(12) 112.9(3) ? . . .
C(18) S(6) O(12) 107.5(4) ? . . .
O(14) S(6) O(13) 112.7(4) ? . . .
C(18) S(6) O(13) 106.1(4) ? . . .
C(18) S(6) O(14) 106.0(3) ? . . .
S(6) C(18) C(19) 119.5(6) ? . . .
S(6) C(18) C(23) 120.5(7) ? . . .
O(17) S(7) O(15) 112.7(4) ? . . .
O(16) S(7) O(15) 111.7(4) ? . . .
C(32) S(7) O(15) 107.5(4) ? . . .
O(17) S(7) O(16) 111.4(3) ? . . .
C(32) S(7) O(16) 106.8(4) ? . . .
C(32) S(7) O(17) 106.3(4) ? . . .
S(7) C(32) C(33) 120.1(9) ? . . .
S(7) C(32) C(37) 120.0(6) ? . . .
O(19) S(8) O(18) 112.3(4) ? . . .
O(20) S(8) O(18) 111.9(3) ? . . .
C(25) S(8) O(18) 105.3(4) ? . . .
O(20) S(8) O(19) 114.2(4) ? . . .
C(25) S(8) O(19) 107.6(4) ? . . .
C(25) S(8) O(20) 104.6(4) ? . . .
S(8) C(25) C(26) 119.9(9) ? . . .
S(8) C(25) C(30) 119.8(6) ? . . .
C(1) C(2) C(3) 107.2(7) ? . . .
C(5) C(1) C(2) 109.4(8) ? . . .
C(6) C(1) C(2) 125.7(8) ? . . .
C(1) C(2) C(7) 127.9(8) ? . . .
C(1) C(5) C(4) 107.2(9) ? . . .
C(6) C(1) C(5) 124.6(9) ? . . .
C(1) C(5) C(10) 125.0(8) ? . . .
C(2) C(3) C(4) 108.0(9) ? . . .
C(7) C(2) C(3) 124.7(9) ? . . .
C(2) C(3) C(8) 127.4(8) ? . . .
C(3) C(4) C(5) 108.1(7) ? . . .
C(8) C(3) C(4) 124.3(7) ? . . .
C(3) C(4) C(9) 125.7(9) ? . . .
C(9) C(4) C(5) 126.1(9) ? . . .
C(4) C(5) C(10) 127.6(7) ? . . .
C(16) C(11) C(12) 120.2(9) ? . . .
C(11) C(12) C(13) 118(1) ? . . .
C(11) C(16) C(15) 119.1(7) ? . . .
C(12) C(13) C(14) 121.9(8) ? . . .
C(13) C(14) C(15) 118(1) ? . . .
C(13) C(14) C(17) 120.6(8) ? . . .
C(14) C(15) C(16) 121(1) ? . . .
C(17) C(14) C(15) 121(1) ? . . .
C(23) C(18) C(19) 119.9(8) ? . . .
C(18) C(19) C(20) 120.8(7) ? . . .
C(18) C(23) C(22) 119.3(8) ? . . .
C(19) C(20) C(21) 119.8(8) ? . . .
C(20) C(21) C(22) 118.3(8) ? . . .
C(20) C(21) C(24) 119.6(8) ? . . .
C(21) C(22) C(23) 121.9(7) ? . . .
C(24) C(21) C(22) 122.1(7) ? . . .
C(30) C(25) C(26) 120.1(9) ? . . .
C(25) C(26) C(27) 118(1) ? . . .
C(25) C(30) C(29) 119.5(8) ? . . .
C(26) C(27) C(28) 122.8(8) ? . . .
C(27) C(28) C(29) 117(1) ? . . .
C(27) C(28) C(31) 121.4(8) ? . . .
C(28) C(29) C(30) 122(1) ? . . .
C(31) C(28) C(29) 121(1) ? . . .
C(37) C(32) C(33) 119.8(9) ? . . .
C(32) C(33) C(34) 119(1) ? . . .
C(32) C(37) C(36) 119.7(8) ? . . .
C(33) C(34) C(35) 121.9(9) ? . . .
C(34) C(35) C(38) 121(1) ? . . .
C(34) C(35) C(36) 117.7(9) ? . . .
C(35) C(36) C(37) 121(1) ? . . .
C(38) C(35) C(36) 121(1) ? . . .
C(1) C(6) H(3) 109.3308 ? . . .
C(1) C(6) H(1) 109.4681 ? . . .
C(1) C(6) H(2) 109.4691 ? . . .
C(2) C(7) H(6) 109.4484 ? . . .
C(2) C(7) H(4) 109.5468 ? . . .
C(2) C(7) H(5) 109.4630 ? . . .
C(3) C(8) H(9) 109.6008 ? . . .
C(3) C(8) H(7) 109.5284 ? . . .
C(3) C(8) H(8) 109.4718 ? . . .
C(4) C(9) H(12) 109.5946 ? . . .
C(4) C(9) H(10) 109.4789 ? . . .
C(4) C(9) H(11) 109.4704 ? . . .
C(5) C(10) H(15) 109.5474 ? . . .
C(5) C(10) H(13) 109.6461 ? . . .
C(5) C(10) H(14) 109.4681 ? . . .
H(3) C(6) H(1) 109.4748 ? . . .
H(2) C(6) H(1) 109.4735 ? . . .
H(3) C(6) H(2) 109.6109 ? . . .
H(6) C(7) H(4) 109.4713 ? . . .
H(5) C(7) H(4) 109.4396 ? . . .
H(6) C(7) H(5) 109.4581 ? . . .
H(9) C(8) H(7) 109.4742 ? . . .
H(8) C(8) H(7) 109.4425 ? . . .
H(9) C(8) H(8) 109.3093 ? . . .
H(12) C(9) H(10) 109.4732 ? . . .
H(11) C(9) H(10) 109.4659 ? . . .
H(12) C(9) H(11) 109.3441 ? . . .
H(15) C(10) H(13) 109.4703 ? . . .
H(14) C(10) H(13) 109.3851 ? . . .
H(15) C(10) H(14) 109.3097 ? . . .
C(11) C(12) H(16) 120.5205 ? . . .
C(11) C(16) H(19) 120.4508 ? . . .
H(16) C(12) C(13) 120.5191 ? . . .
C(12) C(13) H(17) 119.0730 ? . . .
H(17) C(13) C(14) 119.0723 ? . . .
C(14) C(15) H(18) 119.1172 ? . . .
C(14) C(17) H(21) 109.4744 ? . . .
C(14) C(17) H(22) 109.5352 ? . . .
C(14) C(17) H(20) 109.2602 ? . . .
C(15) C(16) H(19) 120.4563 ? . . .
H(18) C(15) C(16) 119.1146 ? . . .
H(21) C(17) H(20) 109.5748 ? . . .
H(22) C(17) H(20) 109.4723 ? . . .
H(22) C(17) H(21) 109.5101 ? . . .
C(18) C(19) H(23) 119.6079 ? . . .
C(18) C(23) H(26) 120.3594 ? . . .
H(23) C(19) C(20) 119.6098 ? . . .
C(19) C(20) H(24) 120.0867 ? . . .
H(24) C(20) C(21) 120.0870 ? . . .
C(21) C(22) H(25) 119.0566 ? . . .
C(21) C(24) H(28) 109.4717 ? . . .
C(21) C(24) H(29) 109.7778 ? . . .
C(21) C(24) H(27) 109.5595 ? . . .
C(22) C(23) H(26) 120.3648 ? . . .
H(25) C(22) C(23) 119.0579 ? . . .
H(28) C(24) H(27) 109.4276 ? . . .
H(29) C(24) H(27) 109.4691 ? . . .
H(29) C(24) H(28) 109.1204 ? . . .
C(25) C(26) H(30) 120.8306 ? . . .
C(25) C(30) H(33) 120.2704 ? . . .
H(30) C(26) C(27) 120.8376 ? . . .
C(26) C(27) H(31) 118.5967 ? . . .
H(31) C(27) C(28) 118.5935 ? . . .
C(28) C(29) H(32) 118.9516 ? . . .
C(28) C(31) H(34) 109.2295 ? . . .
C(28) C(31) H(35) 109.4685 ? . . .
C(28) C(31) H(36) 109.2748 ? . . .
C(29) C(30) H(33) 120.2696 ? . . .
H(32) C(29) C(30) 118.9498 ? . . .
H(35) C(31) H(34) 109.5916 ? . . .
H(36) C(31) H(34) 109.4766 ? . . .
H(36) C(31) H(35) 109.7845 ? . . .
C(32) C(33) H(37) 120.4022 ? . . .
C(32) C(37) H(40) 120.1498 ? . . .
H(37) C(33) C(34) 120.3973 ? . . .
C(33) C(34) H(38) 119.0358 ? . . .
H(38) C(34) C(35) 119.0479 ? . . .
C(35) C(36) H(39) 119.1743 ? . . .
C(35) C(38) H(41) 109.7109 ? . . .
C(35) C(38) H(42) 109.4658 ? . . .
C(35) C(38) H(43) 109.5984 ? . . .
C(36) C(37) H(40) 120.1361 ? . . .
H(39) C(36) C(37) 119.1788 ? . . .
H(42) C(38) H(41) 109.3538 ? . . .
H(43) C(38) H(41) 109.4660 ? . . .
H(43) C(38) H(42) 109.2310 ? . . .

loop_
_geom_bond_atom_site_label_1
_geom_bond_atom_site_label_2
_geom_bond_distance
_geom_bond_publ_flag
_geom_bond_site_symmetry_1
_geom_bond_site_symmetry_2
Rh(1) Mo(2) 2.9377(8) ? . .
Rh(1) S(2) 2.390(2) ? . .
Rh(1) S(3) 2.362(2) ? . .
Rh(1) S(4) 2.409(2) ? . .
Rh(1) C(1) 2.186(7) ? . .
Rh(1) C(2) 2.181(8) ? . .
Rh(1) C(3) 2.191(9) ? . .
Rh(1) C(4) 2.208(8) ? . .
Rh(1) C(5) 2.178(7) ? . .
Mo(1) Mo(2) 2.8199(8) ? . .
Mo(1) Mo(3) 2.765(1) ? . .
Mo(1) S(1) 2.352(2) ? . .
Mo(1) S(2) 2.394(2) ? . .
Mo(1) S(4) 2.325(2) ? . .
Mo(1) O(1) 2.192(6) ? . .
Mo(1) O(2) 2.205(6) ? . .
Mo(2) Mo(3) 2.822(1) ? . .
Mo(2) S(1) 2.357(2) ? . .
Mo(2) S(2) 2.309(2) ? . .
Mo(2) S(3) 2.330(2) ? . .
Mo(2) O(3) 2.162(6) ? . .
Mo(2) O(4) 2.194(6) ? . .
Mo(2) O(5) 2.130(5) ? . .
Mo(3) S(1) 2.335(2) ? . .
Mo(3) S(3) 2.389(2) ? . .
Mo(3) S(4) 2.316(2) ? . .
Mo(3) O(6) 2.213(6) ? . .
Mo(3) O(7) 1.892(6) ? . .
Mo(3) O(8) 2.198(6) ? . .
S(5) O(9) 1.463(6) ? . .
S(5) O(10) 1.460(7) ? . .
S(5) O(11) 1.450(6) ? . .
S(5) C(11) 1.77(1) ? . .
S(6) O(12) 1.461(6) ? . .
S(6) O(13) 1.451(7) ? . .
S(6) O(14) 1.461(6) ? . .
S(6) C(18) 1.758(9) ? . .
S(7) O(15) 1.448(8) ? . .
S(7) O(16) 1.477(6) ? . .
S(7) O(17) 1.449(5) ? . .
S(7) C(32) 1.743(9) ? . .
S(8) O(18) 1.462(6) ? . .
S(8) O(19) 1.432(8) ? . .
S(8) O(20) 1.468(6) ? . .
S(8) C(25) 1.78(1) ? . .
C(1) C(2) 1.41(2) ? . .
C(1) C(5) 1.44(1) ? . .
C(1) C(6) 1.50(1) ? . .
C(2) Rh(1) 2.181(8) ? . .
C(2) C(1) 1.41(2) ? . .
C(2) C(3) 1.47(1) ? . .
C(2) C(7) 1.49(1) ? . .
C(3) C(2) 1.47(1) ? . .
C(3) C(4) 1.42(1) ? . .
C(3) C(8) 1.49(2) ? . .
C(4) C(5) 1.45(1) ? . .
C(4) C(9) 1.49(1) ? . .
C(5) C(10) 1.50(2) ? . .
C(7) C(2) 1.49(1) ? . .
C(11) C(12) 1.40(1) ? . .
C(11) C(16) 1.38(1) ? . .
C(12) C(13) 1.38(2) ? . .
C(13) C(14) 1.39(2) ? . .
C(14) C(15) 1.38(1) ? . .
C(14) C(17) 1.51(2) ? . .
C(15) C(16) 1.40(1) ? . .
C(18) C(19) 1.38(1) ? . .
C(18) C(23) 1.40(1) ? . .
C(19) C(20) 1.39(1) ? . .
C(20) C(21) 1.42(1) ? . .
C(21) C(22) 1.38(1) ? . .
C(21) C(24) 1.50(1) ? . .
C(22) C(23) 1.39(1) ? . .
C(25) C(26) 1.40(1) ? . .
C(25) C(30) 1.39(2) ? . .
C(26) C(27) 1.38(2) ? . .
C(27) C(28) 1.39(2) ? . .
C(28) C(29) 1.38(1) ? . .
C(28) C(31) 1.49(2) ? . .
C(29) C(30) 1.38(2) ? . .
C(32) C(33) 1.38(1) ? . .
C(32) C(37) 1.41(2) ? . .
C(33) C(34) 1.41(1) ? . .
C(34) C(35) 1.38(2) ? . .
C(35) C(36) 1.40(1) ? . .
C(35) C(38) 1.49(2) ? . .
C(36) C(37) 1.38(1) ? . .
C(6) H(1) 0.9500 ? . .
C(6) H(2) 0.9499 ? . .
C(6) H(3) 0.9500 ? . .
C(7) H(4) 0.9500 ? . .
C(7) H(5) 0.9500 ? . .
C(7) H(6) 0.9500 ? . .
C(8) H(7) 0.9501 ? . .
C(8) H(8) 0.9501 ? . .
C(8) H(9) 0.9501 ? . .
C(9) H(10) 0.9501 ? . .
C(9) H(11) 0.9501 ? . .
C(9) H(12) 0.9499 ? . .
C(10) H(13) 0.9500 ? . .
C(10) H(14) 0.9500 ? . .
C(10) H(15) 0.9500 ? . .
C(12) H(16) 0.9501 ? . .
C(13) H(17) 0.9500 ? . .
C(15) H(18) 0.9500 ? . .
C(16) H(19) 0.9500 ? . .
C(17) H(20) 0.9500 ? . .
C(17) H(21) 0.9500 ? . .
C(17) H(22) 0.9500 ? . .
C(19) H(23) 0.9500 ? . .
C(20) H(24) 0.9499 ? . .
C(22) H(25) 0.9500 ? . .
C(23) H(26) 0.9501 ? . .
C(24) H(27) 0.9499 ? . .
C(24) H(28) 0.9500 ? . .
C(24) H(29) 0.9500 ? . .
C(26) H(30) 0.9500 ? . .
C(27) H(31) 0.9500 ? . .
C(29) H(32) 0.9500 ? . .
C(30) H(33) 0.9499 ? . .
C(31) H(34) 0.9500 ? . .
C(31) H(35) 0.9500 ? . .
C(31) H(36) 0.9501 ? . .
C(33) H(37) 0.9500 ? . .
C(34) H(38) 0.9500 ? . .
C(36) H(39) 0.9501 ? . .
C(37) H(40) 0.9500 ? . .
C(38) H(41) 0.9501 ? . .
C(38) H(42) 0.9500 ? . .
C(38) H(43) 0.9500 ? . .
H(1) C(6) 0.9500 ? . .
H(3) C(6) 0.9500 ? . .

loop_
_geom_contact_atom_site_label_1
_geom_contact_atom_site_label_2
_geom_contact_distance
_geom_contact_publ_flag
_geom_contact_site_symmetry_1
_geom_contact_site_symmetry_2
Rh(1) Mo(1) 3.1125(7) ? . .
Rh(1) Mo(3) 3.080(1) ? . .
Rh(1) C(6) 3.346(8) ? . .
Rh(1) C(7) 3.30(1) ? . .
Rh(1) C(8) 3.34(1) ? . .
Rh(1) C(9) 3.337(7) ? . .
Rh(1) C(10) 3.288(9) ? . .
Mo(1) O(7) 3.569(8) ? . .
S(1) O(2) 3.217(7) ? . .
S(1) O(4) 3.102(5) ? . .
S(1) O(5) 2.989(7) ? . .
S(1) O(7) 2.919(7) ? . .
S(1) O(8) 3.155(7) ? . .
S(1) O(17) 3.211(6) ? . .
S(2) S(4) 3.556(3) ? . .
S(2) O(1) 3.017(5) ? . .
S(2) O(2) 3.031(5) ? . .
S(2) O(3) 3.072(6) ? . .
S(2) O(5) 3.158(5) ? . .
S(2) C(2) 3.381(7) ? . .
S(2) C(3) 3.190(7) ? . .
S(2) C(8) 3.347(9) ? . .
S(3) S(4) 3.561(2) ? . .
S(3) O(3) 3.101(7) ? . .
S(3) O(4) 3.005(5) ? . .
S(3) O(6) 3.061(7) ? . .
S(3) O(8) 3.003(7) ? . .
S(3) C(1) 3.129(9) ? . .
S(3) C(5) 3.571(8) ? . .
S(3) C(6) 3.244(8) ? . .
S(4) O(1) 3.020(8) ? . .
S(4) O(6) 2.979(7) ? . .
S(4) O(7) 3.100(7) ? . .
S(4) C(4) 3.192(9) ? . .
S(4) C(5) 3.394(7) ? . .
S(4) C(9) 3.300(9) ? . .
S(5) O(1) 3.530(8) ? . 56502
S(5) O(21) 3.555(7) ? . 66502
S(5) C(12) 2.742(9) ? . .
S(5) C(16) 2.74(1) ? . .
S(6) O(3) 3.519(6) ? . 56401
S(6) C(19) 2.719(9) ? . .
S(6) C(23) 2.745(8) ? . .
S(7) O(23) 3.537(8) ? . .
S(7) C(33) 2.710(9) ? . .
S(7) C(37) 2.73(1) ? . .
S(8) C(26) 2.761(8) ? . .
S(8) C(30) 2.75(1) ? . .
O(1) S(5) 3.530(8) ? . 56502
O(1) O(2) 2.822(7) ? . .
O(1) O(9) 3.39(1) ? . 56502
O(1) O(10) 2.64(1) ? . 56502
O(1) O(21) 3.240(8) ? . 45501
O(1) O(26) 2.670(8) ? . .
O(2) O(5) 3.339(7) ? . .
O(2) O(16) 2.640(8) ? . .
O(2) O(17) 3.591(8) ? . .
O(2) O(21) 2.678(9) ? . 45501
O(2) C(31) 3.58(1) ? . 66502
O(3) O(4) 2.79(1) ? . .
O(3) O(5) 2.784(7) ? . .
O(3) O(24) 3.263(9) ? . 66502
O(3) C(7) 3.49(1) ? . .
O(4) O(5) 2.785(9) ? . .
O(4) O(8) 3.187(9) ? . .
O(4) O(27) 2.615(7) ? . 66502
O(5) O(17) 2.701(7) ? . .
O(5) O(24) 2.584(9) ? . 66502
O(5) O(27) 3.495(9) ? . 66502
O(5) C(31) 3.60(2) ? . 66502
O(6) O(7) 2.757(6) ? . .
O(6) O(8) 2.898(7) ? . .
O(6) C(10) 3.37(1) ? . .
O(7) O(8) 2.698(7) ? . .
O(9) O(1) 3.39(1) ? . 56502
O(9) O(10) 2.412(7) ? . .
O(9) O(11) 2.415(8) ? . .
O(9) O(21) 2.890(9) ? . 66502
O(9) O(27) 2.733(8) ? . .
O(9) C(11) 2.62(1) ? . .
O(9) C(12) 3.30(1) ? . .
O(9) C(16) 3.57(1) ? . .
O(10) O(1) 2.64(1) ? . 56502
O(10) O(11) 2.420(9) ? . .
O(10) O(21) 3.379(8) ? . 66502
O(10) C(7) 3.39(1) ? . 56401
O(10) C(8) 3.54(1) ? . 56502
O(10) C(11) 2.59(1) ? . .
O(10) C(12) 3.04(1) ? . .
O(11) O(24) 2.76(1) ? . .
O(11) O(25) 2.835(7) ? . .
O(11) C(11) 2.587(9) ? . .
O(11) C(16) 2.91(1) ? . .
O(12) O(3) 3.44(1) ? . 56401
O(12) O(4) 2.828(7) ? . 56401
O(12) O(13) 2.40(1) ? . .
O(12) O(14) 2.434(9) ? . .
O(12) C(9) 3.47(1) ? . 66401
O(12) C(18) 2.601(8) ? . .
O(12) C(19) 3.120(9) ? . .
O(13) O(3) 2.604(8) ? . 56401
O(13) O(14) 2.423(8) ? . .
O(13) O(24) 3.60(1) ? . .
O(13) C(16) 3.34(1) ? . .
O(13) C(18) 2.57(1) ? . .
O(13) C(19) 3.16(1) ? . .
O(13) C(23) 3.59(1) ? . .
O(14) O(24) 2.89(1) ? . .
O(14) C(18) 2.58(1) ? . .
O(14) C(23) 2.88(1) ? . .
O(15) O(16) 2.42(1) ? . .
O(15) O(17) 2.412(9) ? . .
O(15) O(23) 2.72(1) ? . .
O(15) C(32) 2.58(1) ? . .
O(15) C(33) 2.99(1) ? . .
O(16) O(17) 2.418(8) ? . .
O(16) C(32) 2.590(9) ? . .
O(16) C(37) 2.94(1) ? . .
O(17) O(23) 3.27(1) ? . .
O(17) O(27) 3.253(9) ? . 66502
O(17) C(32) 2.56(1) ? . .
O(17) C(33) 3.319(9) ? . .
O(17) C(37) 3.42(1) ? . .
O(17) C(38) 3.47(1) ? . 66502
O(18) O(19) 2.404(9) ? . .
O(18) O(20) 2.428(8) ? . .
O(18) O(21) 2.846(8) ? . .
O(18) C(25) 2.58(1) ? . .
O(18) C(30) 3.04(1) ? . .
O(19) O(20) 2.44(1) ? . .
O(19) C(17) 3.60(1) ? . 65501
O(19) C(25) 2.60(1) ? . .
O(19) C(26) 2.95(1) ? . .
O(20) O(22) 2.663(9) ? . .
O(20) C(22) 3.59(1) ? . .
O(20) C(24) 3.47(1) ? . .
O(20) C(25) 2.58(1) ? . .
O(20) C(26) 3.52(1) ? . .
O(20) C(30) 3.24(1) ? . .
O(21) S(5) 3.555(7) ? . 66502
O(21) O(1) 3.240(8) ? . 65501
O(21) O(2) 2.678(9) ? . 65501
O(21) O(9) 2.890(9) ? . 66502
O(21) O(10) 3.379(8) ? . 66502
O(21) C(12) 3.46(1) ? . 66502
O(22) O(23) 2.753(9) ? . .
O(23) O(27) 2.756(9) ? . 66502
O(24) O(3) 3.263(9) ? . 66502
O(24) O(5) 2.584(9) ? . 66502
O(24) C(38) 3.52(1) ? . .
O(25) O(3) 2.58(1) ? . 56401
O(25) C(7) 3.36(1) ? . 56401
O(25) C(8) 3.12(1) ? . 56502
O(26) O(27) 2.73(1) ? . 56502
O(27) O(4) 2.615(7) ? . 66502
O(27) O(5) 3.495(9) ? . 66502
O(27) O(17) 3.253(9) ? . 66502
O(27) O(23) 2.756(9) ? . 66502
O(27) O(26) 2.73(1) ? . 56502
C(1) C(3) 2.32(1) ? . .
C(1) C(4) 2.33(1) ? . .
C(1) C(7) 2.61(2) ? . .
C(1) C(10) 2.60(1) ? . .
C(2) S(2) 3.381(7) ? . .
C(2) C(4) 2.34(1) ? . .
C(2) C(5) 2.33(1) ? . .
C(2) C(6) 2.59(1) ? . .
C(2) C(8) 2.65(1) ? . .
C(3) C(5) 2.33(1) ? . .
C(3) C(7) 2.62(1) ? . .
C(3) C(9) 2.59(1) ? . .
C(4) C(2) 2.34(1) ? . .
C(4) C(8) 2.58(2) ? . .
C(4) C(10) 2.64(2) ? . .
C(5) C(2) 2.33(1) ? . .
C(5) C(6) 2.60(1) ? . .
C(5) C(9) 2.62(1) ? . .
C(6) C(2) 2.59(1) ? . .
C(6) C(7) 3.20(2) ? . .
C(6) C(10) 3.15(1) ? . .
C(7) C(8) 3.22(1) ? . .
C(8) O(10) 3.54(1) ? . 56502
C(8) O(25) 3.12(1) ? . 56502
C(8) C(2) 2.65(1) ? . .
C(8) C(9) 3.13(2) ? . .
C(9) C(10) 3.24(2) ? . .
C(11) C(7) 3.47(1) ? . 56401
C(11) C(13) 2.40(1) ? . .
C(11) C(14) 2.79(1) ? . .
C(11) C(15) 2.39(2) ? . .
C(12) O(21) 3.46(1) ? . 66502
C(12) C(14) 2.42(2) ? . .
C(12) C(15) 2.77(2) ? . .
C(12) C(16) 2.42(1) ? . .
C(13) C(15) 2.38(1) ? . .
C(13) C(16) 2.77(1) ? . .
C(13) C(17) 2.52(2) ? . .
C(13) C(36) 3.49(1) ? . .
C(14) C(16) 2.42(1) ? . .
C(14) C(36) 3.37(1) ? . .
C(14) C(37) 3.36(1) ? . .
C(15) C(6) 3.40(1) ? . 56401
C(15) C(17) 2.52(1) ? . .
C(15) C(35) 3.38(1) ? . .
C(15) C(36) 3.43(1) ? . .
C(16) C(35) 3.48(1) ? . .
C(16) C(38) 3.41(1) ? . .
C(17) O(19) 3.60(1) ? . 45501
C(17) C(32) 3.56(1) ? . .
C(17) C(37) 3.49(1) ? . .
C(18) C(20) 2.41(1) ? . .
C(18) C(21) 2.80(1) ? . .
C(18) C(22) 2.40(1) ? . .
C(19) C(21) 2.43(1) ? . .
C(19) C(22) 2.76(1) ? . .
C(19) C(23) 2.41(1) ? . .
C(20) C(22) 2.41(1) ? . .
C(20) C(23) 2.79(1) ? . .
C(20) C(24) 2.53(1) ? . .
C(21) C(23) 2.42(1) ? . .
C(22) C(24) 2.53(1) ? . .
C(25) C(27) 2.39(1) ? . .
C(25) C(28) 2.80(1) ? . .
C(25) C(29) 2.39(2) ? . .
C(26) C(28) 2.43(2) ? . .
C(26) C(29) 2.77(2) ? . .
C(26) C(30) 2.42(1) ? . .
C(27) C(29) 2.37(1) ? . .
C(27) C(30) 2.75(1) ? . .
C(27) C(31) 2.51(2) ? . .
C(28) C(30) 2.42(1) ? . .
C(29) C(31) 2.51(1) ? . .
C(31) O(2) 3.58(1) ? . 66502
C(31) O(5) 3.60(2) ? . 66502
C(32) C(34) 2.41(1) ? . .
C(32) C(35) 2.81(1) ? . .
C(32) C(36) 2.41(2) ? . .
C(32) C(38) 3.59(1) ? . 66502
C(33) C(35) 2.44(2) ? . .
C(33) C(36) 2.77(2) ? . .
C(33) C(37) 2.41(2) ? . .
C(34) C(36) 2.38(2) ? . .
C(34) C(37) 2.77(1) ? . .
C(34) C(38) 2.49(2) ? . .
C(35) C(35) 3.52(1) ? . 66502
C(35) C(37) 2.43(1) ? . .
C(36) C(38) 2.52(1) ? . .
C(38) O(17) 3.47(1) ? . 66502
C(38) C(32) 3.59(1) ? . 66502
Rh(1) H(3) 3.3615 ? . .
Rh(1) H(6) 3.3042 ? . .
Rh(1) H(9) 3.3486 ? . .
Rh(1) H(12) 3.3400 ? . .
Rh(1) H(15) 3.2803 ? . .
S(2) H(4) 3.5734 ? . .
S(2) H(6) 3.4795 ? . .
S(2) H(9) 2.7013 ? . .
S(2) H(35) 3.4455 ? . 66502
S(2) H(36) 3.4501 ? . 66502
S(3) H(1) 3.4980 ? . .
S(3) H(3) 2.6763 ? . .
S(4) H(10) 3.3228 ? . .
S(4) H(12) 2.8926 ? . .
S(4) H(15) 3.1083 ? . .
S(5) H(5) 3.1816 ? . 56401
S(5) H(16) 2.8430 ? . .
S(5) H(19) 2.8527 ? . .
S(5) H(41) 3.4674 ? . .
S(6) H(11) 3.2031 ? . 66401
S(6) H(19) 3.4809 ? . .
S(6) H(23) 2.8082 ? . .
S(6) H(26) 2.8566 ? . .
S(7) H(21) 3.5617 ? . .
S(7) H(37) 2.8195 ? . .
S(7) H(40) 2.8418 ? . .
S(8) H(22) 3.5516 ? . 65501
S(8) H(25) 3.5144 ? . .
S(8) H(30) 2.8706 ? . .
S(8) H(33) 2.8459 ? . .
O(1) H(7) 3.5626 ? . .
O(1) H(9) 3.5496 ? . .
O(1) H(12) 3.1060 ? . .
O(2) H(35) 2.6792 ? . 66502
O(3) H(6) 2.6173 ? . .
O(5) H(34) 3.0985 ? . 66502
O(5) H(35) 3.2353 ? . 66502
O(6) H(13) 3.3530 ? . .
O(6) H(15) 2.6507 ? . .
O(9) H(16) 3.2291 ? . .
O(9) H(41) 3.2600 ? . .
O(9) H(42) 3.2503 ? . .
O(10) H(4) 3.0741 ? . 56401
O(10) H(5) 2.9356 ? . 56401
O(10) H(7) 3.2655 ? . 56502
O(10) H(9) 2.9380 ? . 56502
O(10) H(16) 2.7898 ? . .
O(10) H(36) 3.5153 ? . 45501
O(11) H(5) 3.4351 ? . 56401
O(11) H(6) 3.4074 ? . 56401
O(11) H(19) 2.5399 ? . .
O(11) H(41) 3.4532 ? . .
O(12) H(11) 2.6971 ? . 66401
O(12) H(12) 3.5088 ? . 66401
O(12) H(23) 2.8886 ? . .
O(13) H(1) 3.0095 ? . 56401
O(13) H(6) 2.9469 ? . 56401
O(13) H(19) 2.6503 ? . .
O(13) H(23) 3.0463 ? . .
O(14) H(7) 3.1481 ? . 66401
O(14) H(8) 3.3931 ? . 66401
O(14) H(11) 3.0553 ? . 66401
O(14) H(26) 2.4969 ? . .
O(14) H(34) 3.2621 ? . .
O(15) H(21) 3.4343 ? . .
O(15) H(28) 3.1374 ? . .
O(15) H(29) 3.5288 ? . .
O(15) H(37) 2.6888 ? . .
O(16) H(21) 3.5236 ? . .
O(16) H(22) 3.0176 ? . .
O(16) H(40) 2.5877 ? . .
O(17) H(37) 3.3435 ? . .
O(17) H(40) 3.4954 ? . .
O(17) H(42) 3.0307 ? . 66502
O(17) H(43) 3.0987 ? . 66502
O(18) H(22) 3.0787 ? . 65501
O(18) H(33) 2.7725 ? . .
O(19) H(20) 2.9430 ? . 65501
O(19) H(22) 3.3719 ? . 65501
O(19) H(30) 2.5920 ? . .
O(20) H(25) 2.7787 ? . .
O(20) H(27) 3.3058 ? . .
O(20) H(28) 2.8913 ? . .
O(20) H(33) 3.1820 ? . .
O(20) H(37) 3.3704 ? . .
O(21) H(16) 2.7092 ? . 66502
O(22) H(28) 3.5838 ? . .
O(24) H(19) 2.8706 ? . .
O(24) H(34) 2.8631 ? . .
O(24) H(41) 2.7765 ? . .
O(24) H(43) 3.4630 ? . .
O(25) H(4) 3.1788 ? . 56401
O(25) H(6) 2.7110 ? . 56401
O(25) H(7) 2.7787 ? . 56502
O(25) H(8) 2.7577 ? . 56502
O(25) H(9) 3.3484 ? . 56502
O(26) H(12) 3.2915 ? . .
C(1) H(1) 2.0232 ? . .
C(1) H(2) 2.0231 ? . .
C(1) H(3) 2.0215 ? . .
C(1) H(4) 3.3438 ? . .
C(1) H(5) 2.8369 ? . .
C(1) H(6) 2.8856 ? . .
C(1) H(13) 2.6549 ? . .
C(1) H(14) 3.1872 ? . .
C(1) H(15) 3.2010 ? . .
C(2) H(1) 2.6511 ? . .
C(2) H(2) 3.1576 ? . .
C(2) H(3) 3.1976 ? . .
C(2) H(4) 2.0157 ? . .
C(2) H(5) 2.0148 ? . .
C(2) H(6) 2.0146 ? . .
C(2) H(7) 3.3987 ? . .
C(2) H(8) 2.8807 ? . .
C(2) H(9) 2.9227 ? . .
C(3) H(4) 2.6613 ? . .
C(3) H(5) 3.2043 ? . .
C(3) H(6) 3.2200 ? . .
C(3) H(7) 2.0199 ? . .
C(3) H(8) 2.0192 ? . .
C(3) H(9) 2.0207 ? . .
C(3) H(10) 3.3390 ? . .
C(3) H(11) 2.8247 ? . .
C(3) H(12) 2.8508 ? . .
C(4) H(7) 2.6273 ? . .
C(4) H(8) 3.1522 ? . .
C(4) H(9) 3.1893 ? . .
C(4) H(10) 2.0158 ? . .
C(4) H(11) 2.0157 ? . .
C(4) H(12) 2.0170 ? . .
C(4) H(13) 3.3862 ? . .
C(4) H(14) 2.8713 ? . .
C(4) H(15) 2.9160 ? . .
C(5) H(1) 3.3531 ? . .
C(5) H(2) 2.8267 ? . .
C(5) H(3) 2.8526 ? . .
C(5) H(10) 2.6755 ? . .
C(5) H(11) 3.2047 ? . .
C(5) H(12) 3.2179 ? . .
C(5) H(13) 2.0235 ? . .
C(5) H(14) 2.0214 ? . .
C(5) H(15) 2.0224 ? . .
C(6) H(5) 3.1136 ? . .
C(6) H(6) 3.2377 ? . .
C(6) H(13) 2.7114 ? . .
C(7) H(1) 2.7821 ? . .
C(7) H(8) 3.1599 ? . .
C(7) H(9) 3.2274 ? . .
C(8) H(4) 2.7884 ? . .
C(8) H(11) 3.0597 ? . .
C(8) H(12) 3.1300 ? . .
C(9) H(7) 2.6923 ? . .
C(9) H(14) 3.1676 ? . .
C(9) H(15) 3.2641 ? . .
C(10) H(2) 3.0979 ? . .
C(10) H(3) 3.1100 ? . .
C(10) H(10) 2.8205 ? . .
C(11) H(5) 2.6137 ? . 56401
C(11) H(6) 3.5965 ? . 56401
C(11) H(16) 2.0573 ? . .
C(11) H(17) 3.2548 ? . .
C(11) H(18) 3.2484 ? . .
C(11) H(19) 2.0363 ? . .
C(11) H(39) 3.4788 ? . .
C(11) H(41) 3.0841 ? . .
C(12) H(5) 2.9875 ? . 56401
C(12) H(17) 2.0187 ? . .
C(12) H(19) 3.2781 ? . .
C(12) H(39) 3.2798 ? . .
C(13) H(5) 3.5785 ? . 56401
C(13) H(16) 2.0330 ? . .
C(13) H(18) 3.2351 ? . .
C(13) H(20) 2.9389 ? . .
C(13) H(21) 3.2429 ? . .
C(13) H(22) 2.6076 ? . .
C(13) H(39) 3.2997 ? . .
C(13) H(40) 3.5366 ? . .
C(14) H(1) 3.1888 ? . 56401
C(14) H(2) 3.2034 ? . 56401
C(14) H(16) 3.2778 ? . .
C(14) H(17) 2.0317 ? . .
C(14) H(18) 2.0197 ? . .
C(14) H(19) 3.2768 ? . .
C(14) H(20) 2.0299 ? . .
C(14) H(21) 2.0324 ? . .
C(14) H(22) 2.0331 ? . .
C(14) H(39) 3.5570 ? . .
C(14) H(40) 3.5334 ? . .
C(15) H(1) 2.6823 ? . 56401
C(15) H(2) 3.2794 ? . 56401
C(15) H(5) 3.5517 ? . 56401
C(15) H(17) 3.2330 ? . .
C(15) H(19) 2.0475 ? . .
C(15) H(20) 2.9452 ? . .
C(15) H(21) 2.6099 ? . .
C(15) H(22) 3.2355 ? . .
C(15) H(41) 3.3479 ? . .
C(16) H(1) 2.9605 ? . 56401
C(16) H(5) 2.9357 ? . 56401
C(16) H(6) 3.5309 ? . 56401
C(16) H(16) 3.2755 ? . .
C(16) H(18) 2.0343 ? . .
C(16) H(41) 2.6531 ? . .
C(17) H(2) 3.2723 ? . 56401
C(17) H(17) 2.6627 ? . .
C(17) H(18) 2.6667 ? . .
C(17) H(40) 3.5509 ? . .
C(18) H(11) 3.5029 ? . 66401
C(18) H(18) 3.1566 ? . .
C(18) H(19) 3.5820 ? . .
C(18) H(23) 2.0274 ? . .
C(18) H(24) 3.2613 ? . .
C(18) H(25) 3.2564 ? . .
C(18) H(26) 2.0486 ? . .
C(19) H(1) 3.3620 ? . 56401
C(19) H(3) 3.0504 ? . 56401
C(19) H(18) 3.1397 ? . .
C(19) H(24) 2.0348 ? . .
C(19) H(26) 3.2652 ? . .
C(20) H(3) 3.5797 ? . 56401
C(20) H(18) 3.1880 ? . .
C(20) H(23) 2.0302 ? . .
C(20) H(25) 3.2665 ? . .
C(20) H(27) 2.9500 ? . .
C(20) H(28) 3.2576 ? . .
C(20) H(29) 2.6091 ? . .
C(21) H(18) 3.2789 ? . .
C(21) H(23) 3.2862 ? . .
C(21) H(24) 2.0678 ? . .
C(21) H(25) 2.0222 ? . .
C(21) H(26) 3.2736 ? . .
C(21) H(27) 2.0303 ? . .
C(21) H(28) 2.0293 ? . .
C(21) H(29) 2.0329 ? . .
C(22) H(18) 3.2953 ? . .
C(22) H(24) 3.2669 ? . .
C(22) H(26) 2.0385 ? . .
C(22) H(27) 2.9600 ? . .
C(22) H(28) 2.6199 ? . .
C(22) H(29) 3.2418 ? . .
C(22) H(37) 3.5502 ? . .
C(22) H(38) 3.1693 ? . .
C(23) H(18) 3.2438 ? . .
C(23) H(23) 3.2626 ? . .
C(23) H(25) 2.0255 ? . .
C(23) H(38) 3.5060 ? . .
C(24) H(24) 2.6851 ? . .
C(24) H(25) 2.6805 ? . .
C(24) H(37) 3.4079 ? . .
C(25) H(17) 2.9692 ? . 65501
C(25) H(25) 3.0010 ? . .
C(25) H(30) 2.0576 ? . .
C(25) H(31) 3.2417 ? . .
C(25) H(32) 3.2414 ? . .
C(25) H(33) 2.0391 ? . .
C(26) H(2) 3.5893 ? . 66401
C(26) H(17) 3.2347 ? . 65501
C(26) H(20) 3.4788 ? . 65501
C(26) H(25) 3.2179 ? . .
C(26) H(26) 3.4293 ? . .
C(26) H(31) 2.0119 ? . .
C(26) H(33) 3.2773 ? . .
C(27) H(17) 3.4089 ? . 65501
C(27) H(26) 2.9856 ? . .
C(27) H(30) 2.0338 ? . .
C(27) H(32) 3.2285 ? . .
C(27) H(34) 2.9349 ? . .
C(27) H(35) 3.2351 ? . .
C(27) H(36) 2.6009 ? . .
C(28) H(16) 3.3589 ? . 65501
C(28) H(17) 3.3957 ? . 65501
C(28) H(26) 3.0922 ? . .
C(28) H(30) 3.2834 ? . .
C(28) H(31) 2.0245 ? . .
C(28) H(32) 2.0234 ? . .
C(28) H(33) 3.2696 ? . .
C(28) H(34) 2.0156 ? . .
C(28) H(35) 2.0184 ? . .
C(28) H(36) 2.0162 ? . .
C(29) H(16) 3.5559 ? . 65501
C(29) H(17) 3.1520 ? . 65501
C(29) H(26) 3.5885 ? . .
C(29) H(31) 3.2257 ? . .
C(29) H(33) 2.0288 ? . .
C(29) H(34) 2.9329 ? . .
C(29) H(35) 2.6007 ? . .
C(29) H(36) 3.2287 ? . .
C(29) H(38) 3.0702 ? . .
C(29) H(40) 3.4347 ? . 66502
C(29) H(43) 3.5348 ? . .
C(30) H(17) 2.9424 ? . 65501
C(30) H(25) 3.2882 ? . .
C(30) H(30) 3.2787 ? . .
C(30) H(32) 2.0159 ? . .
C(30) H(38) 3.0644 ? . .
C(31) H(8) 3.2379 ? . 66401
C(31) H(16) 3.4923 ? . 65501
C(31) H(31) 2.6590 ? . .
C(31) H(32) 2.6599 ? . .
C(32) H(21) 3.0691 ? . .
C(32) H(22) 3.3988 ? . .
C(32) H(37) 2.0316 ? . .
C(32) H(38) 3.2571 ? . .
C(32) H(39) 3.2631 ? . .
C(32) H(40) 2.0550 ? . .
C(32) H(42) 3.1657 ? . 66502
C(32) H(43) 3.1892 ? . 66502
C(33) H(21) 3.4511 ? . .
C(33) H(25) 3.4254 ? . .
C(33) H(28) 3.2320 ? . .
C(33) H(38) 2.0478 ? . .
C(33) H(40) 3.2660 ? . .
C(33) H(42) 3.0628 ? . 66502
C(34) H(18) 3.4488 ? . .
C(34) H(25) 3.2660 ? . .
C(34) H(37) 2.0612 ? . .
C(34) H(39) 3.2351 ? . .
C(34) H(41) 2.9187 ? . .
C(34) H(42) 3.2136 ? . .
C(34) H(42) 3.4311 ? . 66502
C(34) H(43) 2.5853 ? . .
C(35) H(18) 3.5039 ? . .
C(35) H(37) 3.2869 ? . .
C(35) H(38) 2.0157 ? . .
C(35) H(39) 2.0413 ? . .
C(35) H(40) 3.2816 ? . .
C(35) H(41) 2.0161 ? . .
C(35) H(42) 2.0132 ? . .
C(35) H(43) 2.0147 ? . .
C(36) H(32) 3.4692 ? . 66502
C(36) H(38) 3.2382 ? . .
C(36) H(40) 2.0283 ? . .
C(36) H(41) 2.9391 ? . .
C(36) H(42) 2.6066 ? . .
C(36) H(43) 3.2428 ? . .
C(36) H(43) 3.4245 ? . 66502
C(37) H(21) 3.3582 ? . .
C(37) H(22) 3.2118 ? . .
C(37) H(32) 3.0863 ? . 66502
C(37) H(37) 3.2716 ? . .
C(37) H(39) 2.0190 ? . .
C(37) H(43) 3.0800 ? . 66502
C(38) H(19) 3.3465 ? . .
C(38) H(38) 2.6399 ? . .
C(38) H(39) 2.6733 ? . .
H(1) S(3) 3.4980 ? . .
H(1) C(1) 2.0232 ? . .
H(1) C(2) 2.6511 ? . .
H(1) C(5) 3.3531 ? . .
H(1) C(7) 2.7821 ? . .
H(2) C(2) 3.1576 ? . .
H(3) Rh(1) 3.3615 ? . .
H(3) S(3) 2.6763 ? . .
H(3) C(1) 2.0215 ? . .
H(3) C(2) 3.1976 ? . .
H(3) C(5) 2.8526 ? . .
H(3) C(10) 3.1100 ? . .
H(4) C(2) 2.0157 ? . .
H(5) C(2) 2.0148 ? . .
H(6) C(2) 2.0146 ? . .
H(7) O(10) 3.2655 ? . 56502
H(7) O(25) 2.7787 ? . 56502
H(7) C(2) 3.3987 ? . .
H(8) O(25) 2.7577 ? . 56502
H(8) C(2) 2.8807 ? . .
H(9) O(10) 2.9380 ? . 56502
H(9) O(25) 3.3484 ? . 56502
H(9) C(2) 2.9227 ? . .
H(16) O(21) 2.7092 ? . 66502
H(16) C(28) 3.3589 ? . 45501
H(16) C(29) 3.5559 ? . 45501
H(16) C(31) 3.4923 ? . 45501
H(17) C(25) 2.9692 ? . 45501
H(17) C(26) 3.2347 ? . 45501
H(17) C(27) 3.4089 ? . 45501
H(17) C(28) 3.3957 ? . 45501
H(17) C(29) 3.1520 ? . 45501
H(17) C(30) 2.9424 ? . 45501
H(18) C(6) 3.4066 ? . 56401
H(20) O(19) 2.9430 ? . 45501
H(20) C(6) 3.4540 ? . 56401
H(20) C(26) 3.4788 ? . 45501
H(22) S(8) 3.5516 ? . 45501
H(22) O(18) 3.0787 ? . 45501
H(22) O(19) 3.3719 ? . 45501
H(23) S(3) 3.3068 ? . 56401
H(23) C(6) 3.1394 ? . 56401
H(30) C(1) 3.5485 ? . 66401
H(30) C(5) 3.4939 ? . 66401
H(31) C(1) 3.0424 ? . 66401
H(31) C(2) 2.7739 ? . 66401
H(31) C(3) 2.7877 ? . 66401
H(31) C(4) 3.0764 ? . 66401
H(31) C(5) 3.2573 ? . 66401
H(31) C(7) 3.3849 ? . 66401
H(31) C(8) 3.3994 ? . 66401
H(32) C(36) 3.4692 ? . 66502
H(32) C(37) 3.0863 ? . 66502
H(34) O(5) 3.0985 ? . 66502
H(35) S(2) 3.4455 ? . 66502
H(35) O(2) 2.6792 ? . 66502
H(35) O(5) 3.2353 ? . 66502
H(36) S(2) 3.4501 ? . 66502
H(36) O(10) 3.5153 ? . 65501
H(36) C(7) 3.4344 ? . 66401
H(36) C(8) 3.4045 ? . 66401
H(40) C(29) 3.4347 ? . 66502
H(42) O(17) 3.0307 ? . 66502
H(42) C(32) 3.1657 ? . 66502
H(42) C(33) 3.0628 ? . 66502
H(42) C(34) 3.4311 ? . 66502
H(43) O(17) 3.0987 ? . 66502
H(43) C(32) 3.1892 ? . 66502
H(43) C(36) 3.4245 ? . 66502
H(43) C(37) 3.0800 ? . 66502
Rh(1) Mo(1) 3.1125(7) ? . .
Rh(1) Mo(3) 3.080(1) ? . .

loop_
_geom_torsion_atom_site_label_1
_geom_torsion_atom_site_label_2
_geom_torsion_atom_site_label_3
_geom_torsion_atom_site_label_4
_geom_torsion
_geom_torsion_publ_flag
_geom_torsion_site_symmetry_1
_geom_torsion_site_symmetry_2
_geom_torsion_site_symmetry_3
_geom_torsion_site_symmetry_4
S(2) Rh(1) Mo(2) Mo(1) 63.08(3) ? . . . .
S(2) Rh(1) Mo(2) Mo(3) 128.54(3) ? . . . .
S(2) Rh(1) Mo(2) S(1) 96.73(7) ? . . . .
S(2) Rh(1) Mo(2) S(3) -168.15(7) ? . . . .
S(2) Rh(1) Mo(2) O(3) -83.8(2) ? . . . .
S(2) Rh(1) Mo(2) O(4) -161.8(2) ? . . . .
S(2) Rh(1) Mo(2) O(5) -5.4(2) ? . . . .
S(3) Rh(1) Mo(2) Mo(1) -128.77(4) ? . . . .
S(3) Rh(1) Mo(2) Mo(3) -63.31(3) ? . . . .
S(3) Rh(1) Mo(2) S(1) -95.12(7) ? . . . .
S(3) Rh(1) Mo(2) S(2) 168.15(7) ? . . . .
S(3) Rh(1) Mo(2) O(3) 84.3(2) ? . . . .
S(3) Rh(1) Mo(2) O(4) 6.4(2) ? . . . .
S(3) Rh(1) Mo(2) O(5) 162.8(2) ? . . . .
S(4) Rh(1) Mo(2) Mo(1) -32.24(3) ? . . . .
S(4) Rh(1) Mo(2) Mo(3) 33.22(3) ? . . . .
S(4) Rh(1) Mo(2) S(1) 1.42(7) ? . . . .
S(4) Rh(1) Mo(2) S(2) -95.32(6) ? . . . .
S(4) Rh(1) Mo(2) S(3) 96.53(7) ? . . . .
S(4) Rh(1) Mo(2) O(3) -179.2(2) ? . . . .
S(4) Rh(1) Mo(2) O(4) 102.9(2) ? . . . .
S(4) Rh(1) Mo(2) O(5) -100.7(2) ? . . . .
C(1) Rh(1) Mo(2) Mo(1) -179.18(5) ? . . . .
C(1) Rh(1) Mo(2) Mo(3) -113.72(5) ? . . . .
C(1) Rh(1) Mo(2) S(1) -145.52(7) ? . . . .
C(1) Rh(1) Mo(2) S(2) 117.75(8) ? . . . .
C(1) Rh(1) Mo(2) S(3) -50.40(8) ? . . . .
C(1) Rh(1) Mo(2) O(3) 33.9(2) ? . . . .
C(1) Rh(1) Mo(2) O(4) -44.0(2) ? . . . .
C(1) Rh(1) Mo(2) O(5) 112.3(2) ? . . . .
C(2) Rh(1) Mo(2) Mo(1) 138.49(5) ? . . . .
C(2) Rh(1) Mo(2) Mo(3) -156.05(4) ? . . . .
C(2) Rh(1) Mo(2) S(1) 172.15(7) ? . . . .
C(2) Rh(1) Mo(2) S(2) 75.42(7) ? . . . .
C(2) Rh(1) Mo(2) S(3) -92.73(7) ? . . . .
C(2) Rh(1) Mo(2) O(3) -8.4(2) ? . . . .
C(2) Rh(1) Mo(2) O(4) -86.3(2) ? . . . .
C(2) Rh(1) Mo(2) O(5) 70.0(2) ? . . . .
C(3) Rh(1) Mo(2) Mo(1) 96.36(4) ? . . . .
C(3) Rh(1) Mo(2) Mo(3) 161.82(4) ? . . . .
C(3) Rh(1) Mo(2) S(1) 130.01(7) ? . . . .
C(3) Rh(1) Mo(2) S(2) 33.28(7) ? . . . .
C(3) Rh(1) Mo(2) S(3) -134.87(8) ? . . . .
C(3) Rh(1) Mo(2) O(3) -50.6(2) ? . . . .
C(3) Rh(1) Mo(2) O(4) -128.5(2) ? . . . .
C(3) Rh(1) Mo(2) O(5) 27.9(2) ? . . . .
C(4) Rh(1) Mo(2) Mo(1) 56.6(2) ? . . . .
C(4) Rh(1) Mo(2) Mo(3) 122.1(2) ? . . . .
C(4) Rh(1) Mo(2) S(1) 90.3(2) ? . . . .
C(4) Rh(1) Mo(2) S(2) -6.5(2) ? . . . .
C(4) Rh(1) Mo(2) S(3) -174.6(2) ? . . . .
C(4) Rh(1) Mo(2) O(3) -90.3(2) ? . . . .
C(4) Rh(1) Mo(2) O(4) -168.2(3) ? . . . .
C(4) Rh(1) Mo(2) O(5) -11.9(3) ? . . . .
C(5) Rh(1) Mo(2) Mo(1) -139.66(9) ? . . . .
C(5) Rh(1) Mo(2) Mo(3) -74.20(9) ? . . . .
C(5) Rh(1) Mo(2) S(1) -106.0(1) ? . . . .
C(5) Rh(1) Mo(2) S(2) 157.3(1) ? . . . .
C(5) Rh(1) Mo(2) S(3) -10.9(1) ? . . . .
C(5) Rh(1) Mo(2) O(3) 73.4(2) ? . . . .
C(5) Rh(1) Mo(2) O(4) -4.5(3) ? . . . .
C(5) Rh(1) Mo(2) O(5) 151.9(2) ? . . . .
Mo(2) Rh(1) S(2) Mo(1) -75.13(6) ? . . . .
S(3) Rh(1) S(2) Mo(1) -84.42(5) ? . . . .
S(3) Rh(1) S(2) Mo(2) -9.29(5) ? . . . .
S(4) Rh(1) S(2) Mo(1) 13.30(5) ? . . . .
S(4) Rh(1) S(2) Mo(2) 88.42(5) ? . . . .
C(1) Rh(1) S(2) Mo(1) -179.09(5) ? . . . .
C(1) Rh(1) S(2) Mo(2) -103.96(7) ? . . . .
C(2) Rh(1) S(2) Mo(1) 166.94(5) ? . . . .
C(2) Rh(1) S(2) Mo(2) -117.93(5) ? . . . .
C(3) Rh(1) S(2) Mo(1) 128.59(5) ? . . . .
C(3) Rh(1) S(2) Mo(2) -156.28(5) ? . . . .
C(4) Rh(1) S(2) Mo(1) 103.24(6) ? . . . .
C(4) Rh(1) S(2) Mo(2) 178.37(4) ? . . . .
C(5) Rh(1) S(2) Mo(1) 126.3(1) ? . . . .
C(5) Rh(1) S(2) Mo(2) -158.53(8) ? . . . .
Mo(2) Rh(1) S(3) Mo(3) 74.94(5) ? . . . .
S(2) Rh(1) S(3) Mo(2) 9.20(6) ? . . . .
S(2) Rh(1) S(3) Mo(3) 84.14(5) ? . . . .
S(4) Rh(1) S(3) Mo(2) -87.72(5) ? . . . .
S(4) Rh(1) S(3) Mo(3) -12.78(5) ? . . . .
C(1) Rh(1) S(3) Mo(2) 140.28(5) ? . . . .
C(1) Rh(1) S(3) Mo(3) -144.79(5) ? . . . .
C(2) Rh(1) S(3) Mo(2) 108.01(5) ? . . . .
C(2) Rh(1) S(3) Mo(3) -177.05(4) ? . . . .
C(3) Rh(1) S(3) Mo(2) 111.06(9) ? . . . .
C(3) Rh(1) S(3) Mo(3) -174.00(8) ? . . . .
C(4) Rh(1) S(3) Mo(2) 178.03(7) ? . . . .
C(4) Rh(1) S(3) Mo(3) -107.04(8) ? . . . .
C(5) Rh(1) S(3) Mo(2) 175.12(5) ? . . . .
C(5) Rh(1) S(3) Mo(3) -109.94(5) ? . . . .
Mo(2) Rh(1) S(4) Mo(1) 36.43(6) ? . . . .
Mo(2) Rh(1) S(4) Mo(3) -37.58(5) ? . . . .
S(2) Rh(1) S(4) Mo(1) -13.66(6) ? . . . .
S(2) Rh(1) S(4) Mo(3) -87.67(5) ? . . . .
S(3) Rh(1) S(4) Mo(1) 87.18(6) ? . . . .
S(3) Rh(1) S(4) Mo(3) 13.17(6) ? . . . .
C(1) Rh(1) S(4) Mo(1) 178.94(5) ? . . . .
C(1) Rh(1) S(4) Mo(3) 104.93(7) ? . . . .
C(2) Rh(1) S(4) Mo(1) -125.7(1) ? . . . .
C(2) Rh(1) S(4) Mo(3) 160.3(1) ? . . . .
C(3) Rh(1) S(4) Mo(1) -104.25(6) ? . . . .
C(3) Rh(1) S(4) Mo(3) -178.26(4) ? . . . .
C(4) Rh(1) S(4) Mo(1) -130.55(6) ? . . . .
C(4) Rh(1) S(4) Mo(3) 155.44(6) ? . . . .
C(5) Rh(1) S(4) Mo(1) -168.37(6) ? . . . .
C(5) Rh(1) S(4) Mo(3) 117.62(5) ? . . . .
Mo(2) Rh(1) C(1) C(2) -87.1(5) ? . . . .
Mo(2) Rh(1) C(1) C(5) 153.4(5) ? . . . .
Mo(2) Rh(1) C(1) C(6) 33(1) ? . . . .
S(2) Rh(1) C(1) C(2) -23.1(6) ? . . . .
S(2) Rh(1) C(1) C(5) -142.7(5) ? . . . .
S(2) Rh(1) C(1) C(6) 97.9(9) ? . . . .
S(3) Rh(1) C(1) C(2) -123.7(4) ? . . . .
S(3) Rh(1) C(1) C(5) 116.7(6) ? . . . .
S(3) Rh(1) C(1) C(6) -2.7(9) ? . . . .
S(4) Rh(1) C(1) C(2) 140.2(4) ? . . . .
S(4) Rh(1) C(1) C(5) 20.6(7) ? . . . .
S(4) Rh(1) C(1) C(6) -98.8(8) ? . . . .
C(2) Rh(1) C(1) C(5) -119.6(7) ? . . . .
C(2) Rh(1) C(1) C(6) 121(1) ? . . . .
C(3) Rh(1) C(1) C(2) 38.7(4) ? . . . .
C(3) Rh(1) C(1) C(5) -80.9(5) ? . . . .
C(3) Rh(1) C(1) C(6) 159.7(9) ? . . . .
C(4) Rh(1) C(1) C(2) 81.0(4) ? . . . .
C(4) Rh(1) C(1) C(5) -38.6(5) ? . . . .
C(4) Rh(1) C(1) C(6) -157(1) ? . . . .
C(5) Rh(1) C(1) C(2) 119.6(6) ? . . . .
C(5) Rh(1) C(1) C(6) -119(1) ? . . . .
Mo(2) Rh(1) C(2) C(1) 114.5(4) ? . . . .
Mo(2) Rh(1) C(2) C(3) -128.6(4) ? . . . .
Mo(2) Rh(1) C(2) C(7) -9.3(9) ? . . . .
S(2) Rh(1) C(2) C(1) 162.7(4) ? . . . .
S(2) Rh(1) C(2) C(3) -80.4(5) ? . . . .
S(2) Rh(1) C(2) C(7) 38.9(8) ? . . . .
S(3) Rh(1) C(2) C(1) 60.4(4) ? . . . .
S(3) Rh(1) C(2) C(3) 177.3(4) ? . . . .
S(3) Rh(1) C(2) C(7) -63.4(9) ? . . . .
S(4) Rh(1) C(2) C(1) -85.2(7) ? . . . .
S(4) Rh(1) C(2) C(3) 31.7(8) ? . . . .
S(4) Rh(1) C(2) C(7) 151.0(6) ? . . . .
C(1) Rh(1) C(2) C(3) 116.9(6) ? . . . .
C(1) Rh(1) C(2) C(7) -123(1) ? . . . .
C(3) Rh(1) C(2) C(1) -116.9(5) ? . . . .
C(3) Rh(1) C(2) C(7) 119(1) ? . . . .
C(4) Rh(1) C(2) C(1) -79.8(4) ? . . . .
C(4) Rh(1) C(2) C(3) 37.1(4) ? . . . .
C(4) Rh(1) C(2) C(7) 156.4(9) ? . . . .
C(5) Rh(1) C(2) C(1) -36.8(4) ? . . . .
C(5) Rh(1) C(2) C(3) 80.1(4) ? . . . .
C(5) Rh(1) C(2) C(7) -160.6(9) ? . . . .
Mo(2) Rh(1) C(3) C(2) 75.9(5) ? . . . .
Mo(2) Rh(1) C(3) C(4) -166.4(3) ? . . . .
Mo(2) Rh(1) C(3) C(8) -46.7(8) ? . . . .
S(2) Rh(1) C(3) C(2) 100.8(5) ? . . . .
S(2) Rh(1) C(3) C(4) -141.5(4) ? . . . .
S(2) Rh(1) C(3) C(8) -21.8(7) ? . . . .
S(3) Rh(1) C(3) C(2) -4.6(7) ? . . . .
S(3) Rh(1) C(3) C(4) 113.1(5) ? . . . .
S(3) Rh(1) C(3) C(8) -127.2(6) ? . . . .
S(4) Rh(1) C(3) C(2) -163.9(4) ? . . . .
S(4) Rh(1) C(3) C(4) -46.2(5) ? . . . .
S(4) Rh(1) C(3) C(8) 73.5(7) ? . . . .
C(1) Rh(1) C(3) C(2) -37.5(4) ? . . . .
C(1) Rh(1) C(3) C(4) 80.2(4) ? . . . .
C(1) Rh(1) C(3) C(8) -160.1(8) ? . . . .
C(2) Rh(1) C(3) C(4) 117.7(6) ? . . . .
C(2) Rh(1) C(3) C(8) -122.6(9) ? . . . .
C(4) Rh(1) C(3) C(2) -117.7(6) ? . . . .
C(4) Rh(1) C(3) C(8) 119.7(8) ? . . . .
C(5) Rh(1) C(3) C(2) -80.4(5) ? . . . .
C(5) Rh(1) C(3) C(4) 37.3(4) ? . . . .
C(5) Rh(1) C(3) C(8) 157.0(7) ? . . . .
Mo(2) Rh(1) C(4) C(3) 49(1) ? . . . .
Mo(2) Rh(1) C(4) C(5) 168.7(8) ? . . . .
Mo(2) Rh(1) C(4) C(9) -70(1) ? . . . .
S(2) Rh(1) C(4) C(3) 44.3(4) ? . . . .
S(2) Rh(1) C(4) C(5) 163.1(4) ? . . . .
S(2) Rh(1) C(4) C(9) -76(1) ? . . . .
S(3) Rh(1) C(4) C(3) -123.4(5) ? . . . .
S(3) Rh(1) C(4) C(5) -4.5(7) ? . . . .
S(3) Rh(1) C(4) C(9) 116.0(8) ? . . . .
S(4) Rh(1) C(4) C(3) 139.2(4) ? . . . .
S(4) Rh(1) C(4) C(5) -101.9(5) ? . . . .
S(4) Rh(1) C(4) C(9) 18.7(9) ? . . . .
C(1) Rh(1) C(4) C(3) -80.4(4) ? . . . .
C(1) Rh(1) C(4) C(5) 38.4(4) ? . . . .
C(1) Rh(1) C(4) C(9) 158(1) ? . . . .
C(2) Rh(1) C(4) C(3) -38.2(4) ? . . . .
C(2) Rh(1) C(4) C(5) 80.7(5) ? . . . .
C(2) Rh(1) C(4) C(9) -158(1) ? . . . .
C(3) Rh(1) C(4) C(5) 118.9(6) ? . . . .
C(3) Rh(1) C(4) C(9) -120(1) ? . . . .
C(5) Rh(1) C(4) C(3) -118.9(5) ? . . . .
C(5) Rh(1) C(4) C(9) 120(1) ? . . . .
Mo(2) Rh(1) C(5) C(1) -58.0(9) ? . . . .
Mo(2) Rh(1) C(5) C(4) -174.2(4) ? . . . .
Mo(2) Rh(1) C(5) C(10) 62.5(9) ? . . . .
S(2) Rh(1) C(5) C(1) 82.1(7) ? . . . .
S(2) Rh(1) C(5) C(4) -34.1(7) ? . . . .
S(2) Rh(1) C(5) C(10) -157.4(5) ? . . . .
S(3) Rh(1) C(5) C(1) -66.7(6) ? . . . .
S(3) Rh(1) C(5) C(4) 177.1(5) ? . . . .
S(3) Rh(1) C(5) C(10) 53.8(6) ? . . . .
S(4) Rh(1) C(5) C(1) -164.8(6) ? . . . .
S(4) Rh(1) C(5) C(4) 79.0(5) ? . . . .
S(4) Rh(1) C(5) C(10) -44.3(6) ? . . . .
C(1) Rh(1) C(5) C(4) -116.2(7) ? . . . .
C(1) Rh(1) C(5) C(10) 120.5(8) ? . . . .
C(2) Rh(1) C(5) C(1) 36.2(5) ? . . . .
C(2) Rh(1) C(5) C(4) -80.0(5) ? . . . .
C(2) Rh(1) C(5) C(10) 156.7(7) ? . . . .
C(3) Rh(1) C(5) C(1) 79.6(6) ? . . . .
C(3) Rh(1) C(5) C(4) -36.6(5) ? . . . .
C(3) Rh(1) C(5) C(10) -159.9(7) ? . . . .
C(4) Rh(1) C(5) C(1) 116.2(7) ? . . . .
C(4) Rh(1) C(5) C(10) -123.3(7) ? . . . .
Mo(3) Mo(1) Mo(2) Rh(1) 74.14(3) ? . . . .
Mo(3) Mo(1) Mo(2) S(1) -64.43(7) ? . . . .
Mo(3) Mo(1) Mo(2) S(2) 134.48(6) ? . . . .
Mo(3) Mo(1) Mo(2) S(3) 35.59(6) ? . . . .
Mo(3) Mo(1) Mo(2) O(3) 134.9(2) ? . . . .
Mo(3) Mo(1) Mo(2) O(4) -56.5(2) ? . . . .
Mo(3) Mo(1) Mo(2) O(5) -140.2(2) ? . . . .
S(1) Mo(1) Mo(2) Rh(1) 138.57(4) ? . . . .
S(1) Mo(1) Mo(2) Mo(3) 64.43(3) ? . . . .
S(1) Mo(1) Mo(2) S(2) -161.09(7) ? . . . .
S(1) Mo(1) Mo(2) S(3) 100.02(7) ? . . . .
S(1) Mo(1) Mo(2) O(3) -160.7(2) ? . . . .
S(1) Mo(1) Mo(2) O(4) 7.9(2) ? . . . .
S(1) Mo(1) Mo(2) O(5) -75.8(2) ? . . . .
S(2) Mo(1) Mo(2) Rh(1) -60.34(3) ? . . . .
S(2) Mo(1) Mo(2) Mo(3) -134.48(3) ? . . . .
S(2) Mo(1) Mo(2) S(1) 161.09(7) ? . . . .
S(2) Mo(1) Mo(2) S(3) -98.89(7) ? . . . .
S(2) Mo(1) Mo(2) O(3) 0.4(2) ? . . . .
S(2) Mo(1) Mo(2) O(4) 169.0(2) ? . . . .
S(2) Mo(1) Mo(2) O(5) 85.3(2) ? . . . .
S(4) Mo(1) Mo(2) Rh(1) 33.84(3) ? . . . .
S(4) Mo(1) Mo(2) Mo(3) -40.29(3) ? . . . .
S(4) Mo(1) Mo(2) S(1) -104.72(8) ? . . . .
S(4) Mo(1) Mo(2) S(2) 94.19(6) ? . . . .
S(4) Mo(1) Mo(2) S(3) -4.70(7) ? . . . .
S(4) Mo(1) Mo(2) O(3) 94.6(2) ? . . . .
S(4) Mo(1) Mo(2) O(4) -96.8(2) ? . . . .
S(4) Mo(1) Mo(2) O(5) 179.5(2) ? . . . .
O(1) Mo(1) Mo(2) Rh(1) -54.60(5) ? . . . .
O(1) Mo(1) Mo(2) Mo(3) -128.74(5) ? . . . .
O(1) Mo(1) Mo(2) S(1) 166.83(8) ? . . . .
O(1) Mo(1) Mo(2) S(2) 5.74(7) ? . . . .
O(1) Mo(1) Mo(2) S(3) -93.15(8) ? . . . .
O(1) Mo(1) Mo(2) O(3) 6.2(3) ? . . . .
O(1) Mo(1) Mo(2) O(4) 174.7(2) ? . . . .
O(1) Mo(1) Mo(2) O(5) 91.1(2) ? . . . .
O(2) Mo(1) Mo(2) Rh(1) -135.95(4) ? . . . .
O(2) Mo(1) Mo(2) Mo(3) 149.91(4) ? . . . .
O(2) Mo(1) Mo(2) S(1) 85.48(7) ? . . . .
O(2) Mo(1) Mo(2) S(2) -75.61(7) ? . . . .
O(2) Mo(1) Mo(2) S(3) -174.50(7) ? . . . .
O(2) Mo(1) Mo(2) O(3) -75.2(2) ? . . . .
O(2) Mo(1) Mo(2) O(4) 93.4(2) ? . . . .
O(2) Mo(1) Mo(2) O(5) 9.7(2) ? . . . .
Mo(2) Mo(1) Mo(3) S(1) 64.11(6) ? . . . .
Mo(2) Mo(1) Mo(3) S(3) -34.56(5) ? . . . .
Mo(2) Mo(1) Mo(3) S(4) -126.89(7) ? . . . .
Mo(2) Mo(1) Mo(3) O(6) -126.1(2) ? . . . .
Mo(2) Mo(1) Mo(3) O(7) 143.8(1) ? . . . .
Mo(2) Mo(1) Mo(3) O(8) 55.9(2) ? . . . .
S(1) Mo(1) Mo(3) Mo(2) -64.11(3) ? . . . .
S(1) Mo(1) Mo(3) S(3) -98.67(5) ? . . . .
S(1) Mo(1) Mo(3) S(4) 169.00(7) ? . . . .
S(1) Mo(1) Mo(3) O(6) 169.8(2) ? . . . .
S(1) Mo(1) Mo(3) O(7) 79.7(1) ? . . . .
S(1) Mo(1) Mo(3) O(8) -8.2(2) ? . . . .
S(2) Mo(1) Mo(3) Mo(2) 34.71(2) ? . . . .
S(2) Mo(1) Mo(3) S(1) 98.82(6) ? . . . .
S(2) Mo(1) Mo(3) S(3) 0.15(5) ? . . . .
S(2) Mo(1) Mo(3) S(4) -92.18(7) ? . . . .
S(2) Mo(1) Mo(3) O(6) -91.4(2) ? . . . .
S(2) Mo(1) Mo(3) O(7) 178.5(1) ? . . . .
S(2) Mo(1) Mo(3) O(8) 90.6(2) ? . . . .
S(4) Mo(1) Mo(3) Mo(2) 126.89(3) ? . . . .
S(4) Mo(1) Mo(3) S(1) -169.00(7) ? . . . .
S(4) Mo(1) Mo(3) S(3) 92.33(5) ? . . . .
S(4) Mo(1) Mo(3) O(6) 0.8(2) ? . . . .
S(4) Mo(1) Mo(3) O(7) -89.3(1) ? . . . .
S(4) Mo(1) Mo(3) O(8) -177.2(2) ? . . . .
O(1) Mo(1) Mo(3) Mo(2) 124.13(5) ? . . . .
O(1) Mo(1) Mo(3) S(1) -171.76(8) ? . . . .
O(1) Mo(1) Mo(3) S(3) 89.57(7) ? . . . .
O(1) Mo(1) Mo(3) S(4) -2.76(8) ? . . . .
O(1) Mo(1) Mo(3) O(6) -2.0(2) ? . . . .
O(1) Mo(1) Mo(3) O(7) -92.1(2) ? . . . .
O(1) Mo(1) Mo(3) O(8) 180.0(2) ? . . . .
O(2) Mo(1) Mo(3) Mo(2) -56.10(6) ? . . . .
O(2) Mo(1) Mo(3) S(1) 8.01(8) ? . . . .
O(2) Mo(1) Mo(3) S(3) -90.66(7) ? . . . .
O(2) Mo(1) Mo(3) S(4) 177.01(9) ? . . . .
O(2) Mo(1) Mo(3) O(6) 177.8(2) ? . . . .
O(2) Mo(1) Mo(3) O(7) 87.7(2) ? . . . .
O(2) Mo(1) Mo(3) O(8) -0.2(2) ? . . . .
Mo(2) Mo(1) S(1) Mo(3) -77.95(5) ? . . . .
Mo(3) Mo(1) S(1) Mo(2) 77.95(5) ? . . . .
S(2) Mo(1) S(1) Mo(2) -15.15(6) ? . . . .
S(2) Mo(1) S(1) Mo(3) -93.10(5) ? . . . .
S(4) Mo(1) S(1) Mo(2) 87.12(6) ? . . . .
S(4) Mo(1) S(1) Mo(3) 9.17(6) ? . . . .
O(1) Mo(1) S(1) Mo(2) -129.3(3) ? . . . .
O(1) Mo(1) S(1) Mo(3) 152.7(3) ? . . . .
O(2) Mo(1) S(1) Mo(2) -97.25(5) ? . . . .
O(2) Mo(1) S(1) Mo(3) -175.20(5) ? . . . .
Mo(2) Mo(1) S(2) Rh(1) 79.35(6) ? . . . .
Mo(3) Mo(1) S(2) Rh(1) 40.13(5) ? . . . .
Mo(3) Mo(1) S(2) Mo(2) -39.21(5) ? . . . .
S(1) Mo(1) S(2) Rh(1) 94.83(5) ? . . . .
S(1) Mo(1) S(2) Mo(2) 15.48(5) ? . . . .
S(4) Mo(1) S(2) Rh(1) -13.85(6) ? . . . .
S(4) Mo(1) S(2) Mo(2) -93.20(5) ? . . . .
O(1) Mo(1) S(2) Rh(1) -96.47(5) ? . . . .
O(1) Mo(1) S(2) Mo(2) -175.82(5) ? . . . .
O(2) Mo(1) S(2) Rh(1) -177.19(6) ? . . . .
O(2) Mo(1) S(2) Mo(2) 103.46(5) ? . . . .
Mo(2) Mo(1) S(4) Rh(1) -38.55(6) ? . . . .
Mo(2) Mo(1) S(4) Mo(3) 44.68(5) ? . . . .
Mo(3) Mo(1) S(4) Rh(1) -83.23(5) ? . . . .
S(1) Mo(1) S(4) Rh(1) -92.43(6) ? . . . .
S(1) Mo(1) S(4) Mo(3) -9.20(6) ? . . . .
S(2) Mo(1) S(4) Rh(1) 13.70(6) ? . . . .
S(2) Mo(1) S(4) Mo(3) 96.94(5) ? . . . .
O(1) Mo(1) S(4) Rh(1) 94.88(6) ? . . . .
O(1) Mo(1) S(4) Mo(3) 178.11(5) ? . . . .
O(2) Mo(1) S(4) Rh(1) 103.1(2) ? . . . .
O(2) Mo(1) S(4) Mo(3) -173.7(2) ? . . . .
Rh(1) Mo(2) Mo(3) Mo(1) -75.48(2) ? . . . .
Rh(1) Mo(2) Mo(3) S(1) -140.70(7) ? . . . .
Rh(1) Mo(2) Mo(3) S(3) 59.76(7) ? . . . .
Rh(1) Mo(2) Mo(3) S(4) -35.02(4) ? . . . .
Rh(1) Mo(2) Mo(3) O(6) 51.4(2) ? . . . .
Rh(1) Mo(2) Mo(3) O(7) -141.0(3) ? . . . .
Rh(1) Mo(2) Mo(3) O(8) 135.3(1) ? . . . .
Mo(1) Mo(2) Mo(3) S(1) -65.22(7) ? . . . .
Mo(1) Mo(2) Mo(3) S(3) 135.24(7) ? . . . .
Mo(1) Mo(2) Mo(3) S(4) 40.46(5) ? . . . .
Mo(1) Mo(2) Mo(3) O(6) 126.9(2) ? . . . .
Mo(1) Mo(2) Mo(3) O(7) -65.5(3) ? . . . .
Mo(1) Mo(2) Mo(3) O(8) -149.2(1) ? . . . .
S(1) Mo(2) Mo(3) Mo(1) 65.22(3) ? . . . .
S(1) Mo(2) Mo(3) S(3) -159.54(7) ? . . . .
S(1) Mo(2) Mo(3) S(4) 105.68(5) ? . . . .
S(1) Mo(2) Mo(3) O(6) -167.9(2) ? . . . .
S(1) Mo(2) Mo(3) O(7) -0.3(3) ? . . . .
S(1) Mo(2) Mo(3) O(8) -84.0(1) ? . . . .
S(2) Mo(2) Mo(3) Mo(1) -36.27(2) ? . . . .
S(2) Mo(2) Mo(3) S(1) -101.49(7) ? . . . .
S(2) Mo(2) Mo(3) S(3) 98.97(7) ? . . . .
S(2) Mo(2) Mo(3) S(4) 4.18(5) ? . . . .
S(2) Mo(2) Mo(3) O(6) 90.6(2) ? . . . .
S(2) Mo(2) Mo(3) O(7) -101.8(3) ? . . . .
S(2) Mo(2) Mo(3) O(8) 174.5(1) ? . . . .
S(3) Mo(2) Mo(3) Mo(1) -135.24(3) ? . . . .
S(3) Mo(2) Mo(3) S(1) 159.54(7) ? . . . .
S(3) Mo(2) Mo(3) S(4) -94.79(5) ? . . . .
S(3) Mo(2) Mo(3) O(6) -8.4(2) ? . . . .
S(3) Mo(2) Mo(3) O(7) 159.2(3) ? . . . .
S(3) Mo(2) Mo(3) O(8) 75.5(1) ? . . . .
O(3) Mo(2) Mo(3) Mo(1) -134.68(6) ? . . . .
O(3) Mo(2) Mo(3) S(1) 160.10(9) ? . . . .
O(3) Mo(2) Mo(3) S(3) 0.57(8) ? . . . .
O(3) Mo(2) Mo(3) S(4) -94.22(7) ? . . . .
O(3) Mo(2) Mo(3) O(6) -7.8(2) ? . . . .
O(3) Mo(2) Mo(3) O(7) 159.8(3) ? . . . .
O(3) Mo(2) Mo(3) O(8) 76.1(1) ? . . . .
O(4) Mo(2) Mo(3) Mo(1) 146.46(3) ? . . . .
O(4) Mo(2) Mo(3) S(1) 81.24(7) ? . . . .
O(4) Mo(2) Mo(3) S(3) -78.30(7) ? . . . .
O(4) Mo(2) Mo(3) S(4) -173.08(5) ? . . . .
O(4) Mo(2) Mo(3) O(6) -86.7(2) ? . . . .
O(4) Mo(2) Mo(3) O(7) 80.9(3) ? . . . .
O(4) Mo(2) Mo(3) O(8) -2.8(1) ? . . . .
O(5) Mo(2) Mo(3) Mo(1) 65.98(5) ? . . . .
O(5) Mo(2) Mo(3) S(1) 0.76(8) ? . . . .
O(5) Mo(2) Mo(3) S(3) -158.78(9) ? . . . .
O(5) Mo(2) Mo(3) S(4) 106.44(7) ? . . . .
O(5) Mo(2) Mo(3) O(6) -167.2(2) ? . . . .
O(5) Mo(2) Mo(3) O(7) 0.5(3) ? . . . .
O(5) Mo(2) Mo(3) O(8) -83.3(1) ? . . . .
Rh(1) Mo(2) S(1) Mo(1) -39.04(6) ? . . . .
Rh(1) Mo(2) S(1) Mo(3) 36.80(6) ? . . . .
Mo(1) Mo(2) S(1) Mo(3) 75.84(5) ? . . . .
Mo(3) Mo(2) S(1) Mo(1) -75.84(5) ? . . . .
S(2) Mo(2) S(1) Mo(1) 15.91(6) ? . . . .
S(2) Mo(2) S(1) Mo(3) 91.75(6) ? . . . .
S(3) Mo(2) S(1) Mo(1) -92.88(5) ? . . . .
S(3) Mo(2) S(1) Mo(3) -17.04(6) ? . . . .
O(3) Mo(2) S(1) Mo(1) 142.6(2) ? . . . .
O(3) Mo(2) S(1) Mo(3) -141.5(2) ? . . . .
O(4) Mo(2) S(1) Mo(1) -174.78(6) ? . . . .
O(4) Mo(2) S(1) Mo(3) -98.94(5) ? . . . .
O(5) Mo(2) S(1) Mo(1) 104.70(5) ? . . . .
O(5) Mo(2) S(1) Mo(3) -179.47(6) ? . . . .
Rh(1) Mo(2) S(2) Mo(1) 84.35(6) ? . . . .
Mo(1) Mo(2) S(2) Rh(1) -84.35(6) ? . . . .
Mo(3) Mo(2) S(2) Rh(1) -46.00(5) ? . . . .
Mo(3) Mo(2) S(2) Mo(1) 38.35(4) ? . . . .
S(1) Mo(2) S(2) Rh(1) -99.96(5) ? . . . .
S(1) Mo(2) S(2) Mo(1) -15.62(5) ? . . . .
S(3) Mo(2) S(2) Rh(1) 9.54(5) ? . . . .
S(3) Mo(2) S(2) Mo(1) 93.89(4) ? . . . .
O(3) Mo(2) S(2) Rh(1) 95.91(4) ? . . . .
O(3) Mo(2) S(2) Mo(1) -179.74(5) ? . . . .
O(4) Mo(2) S(2) Rh(1) 123.8(2) ? . . . .
O(4) Mo(2) S(2) Mo(1) -151.9(2) ? . . . .
O(5) Mo(2) S(2) Rh(1) 176.76(5) ? . . . .
O(5) Mo(2) S(2) Mo(1) -98.90(4) ? . . . .
Rh(1) Mo(2) S(3) Mo(3) -83.99(5) ? . . . .
Mo(1) Mo(2) S(3) Rh(1) 46.21(6) ? . . . .
Mo(1) Mo(2) S(3) Mo(3) -37.78(5) ? . . . .
Mo(3) Mo(2) S(3) Rh(1) 83.99(5) ? . . . .
S(1) Mo(2) S(3) Rh(1) 100.67(5) ? . . . .
S(1) Mo(2) S(3) Mo(3) 16.68(6) ? . . . .
S(2) Mo(2) S(3) Rh(1) -9.65(6) ? . . . .
S(2) Mo(2) S(3) Mo(3) -93.64(5) ? . . . .
O(3) Mo(2) S(3) Rh(1) -95.66(5) ? . . . .
O(3) Mo(2) S(3) Mo(3) -179.65(5) ? . . . .
O(4) Mo(2) S(3) Rh(1) -175.43(6) ? . . . .
O(4) Mo(2) S(3) Mo(3) 100.58(5) ? . . . .
O(5) Mo(2) S(3) Rh(1) -146.7(2) ? . . . .
O(5) Mo(2) S(3) Mo(3) 129.3(2) ? . . . .
Mo(1) Mo(3) S(1) Mo(2) -77.42(6) ? . . . .
Mo(2) Mo(3) S(1) Mo(1) 77.42(6) ? . . . .
S(3) Mo(3) S(1) Mo(1) 93.93(5) ? . . . .
S(3) Mo(3) S(1) Mo(2) 16.51(6) ? . . . .
S(4) Mo(3) S(1) Mo(1) -9.24(6) ? . . . .
S(4) Mo(3) S(1) Mo(2) -86.66(5) ? . . . .
O(6) Mo(3) S(1) Mo(1) -145.2(2) ? . . . .
O(6) Mo(3) S(1) Mo(2) 137.4(2) ? . . . .
O(7) Mo(3) S(1) Mo(1) -102.78(5) ? . . . .
O(7) Mo(3) S(1) Mo(2) 179.81(6) ? . . . .
O(8) Mo(3) S(1) Mo(1) 174.94(5) ? . . . .
O(8) Mo(3) S(1) Mo(2) 97.52(5) ? . . . .
Mo(1) Mo(3) S(3) Rh(1) -40.98(5) ? . . . .
Mo(1) Mo(3) S(3) Mo(2) 38.66(5) ? . . . .
Mo(2) Mo(3) S(3) Rh(1) -79.64(7) ? . . . .
S(1) Mo(3) S(3) Rh(1) -96.42(5) ? . . . .
S(1) Mo(3) S(3) Mo(2) -16.77(6) ? . . . .
S(4) Mo(3) S(3) Rh(1) 13.35(6) ? . . . .
S(4) Mo(3) S(3) Mo(2) 92.99(5) ? . . . .
O(6) Mo(3) S(3) Rh(1) 94.42(5) ? . . . .
O(6) Mo(3) S(3) Mo(2) 174.06(6) ? . . . .
O(7) Mo(3) S(3) Rh(1) 143.9(1) ? . . . .
O(7) Mo(3) S(3) Mo(2) -136.5(1) ? . . . .
O(8) Mo(3) S(3) Rh(1) 177.49(6) ? . . . .
O(8) Mo(3) S(3) Mo(2) -102.87(5) ? . . . .
Mo(1) Mo(3) S(4) Rh(1) 84.41(7) ? . . . .
Mo(2) Mo(3) S(4) Rh(1) 39.76(5) ? . . . .
Mo(2) Mo(3) S(4) Mo(1) -44.65(5) ? . . . .
S(1) Mo(3) S(4) Rh(1) 93.71(5) ? . . . .
S(1) Mo(3) S(4) Mo(1) 9.31(6) ? . . . .
S(3) Mo(3) S(4) Rh(1) -13.06(6) ? . . . .
S(3) Mo(3) S(4) Mo(1) -97.47(5) ? . . . .
O(6) Mo(3) S(4) Rh(1) -95.07(5) ? . . . .
O(6) Mo(3) S(4) Mo(1) -179.47(5) ? . . . .
O(7) Mo(3) S(4) Rh(1) -178.48(5) ? . . . .
O(7) Mo(3) S(4) Mo(1) 97.12(5) ? . . . .
O(8) Mo(3) S(4) Rh(1) -101.9(2) ? . . . .
O(8) Mo(3) S(4) Mo(1) 173.7(2) ? . . . .
O(9) S(5) C(11) C(12) -73.3(6) ? . . . .
O(9) S(5) C(11) C(16) 105.7(6) ? . . . .
O(10) S(5) C(11) C(12) 46.0(6) ? . . . .
O(10) S(5) C(11) C(16) -135.0(6) ? . . . .
O(11) S(5) C(11) C(12) 166.2(5) ? . . . .
O(11) S(5) C(11) C(16) -14.8(6) ? . . . .
O(12) S(6) C(18) C(19) 54.9(8) ? . . . .
O(12) S(6) C(18) C(23) -128.5(7) ? . . . .
O(13) S(6) C(18) C(19) -64.1(8) ? . . . .
O(13) S(6) C(18) C(23) 112.5(7) ? . . . .
O(14) S(6) C(18) C(19) 176.0(7) ? . . . .
O(14) S(6) C(18) C(23) -7.4(9) ? . . . .
O(15) S(7) C(32) C(33) 37.6(7) ? . . . .
O(15) S(7) C(32) C(37) -146.8(6) ? . . . .
O(16) S(7) C(32) C(33) 157.7(6) ? . . . .
O(16) S(7) C(32) C(37) -26.7(7) ? . . . .
O(17) S(7) C(32) C(33) -83.2(7) ? . . . .
O(17) S(7) C(32) C(37) 92.4(7) ? . . . .
O(18) S(8) C(25) C(26) -138.8(6) ? . . . .
O(18) S(8) C(25) C(30) 46.0(7) ? . . . .
O(19) S(8) C(25) C(26) -18.8(7) ? . . . .
O(19) S(8) C(25) C(30) 166.0(6) ? . . . .
O(20) S(8) C(25) C(26) 103.0(6) ? . . . .
O(20) S(8) C(25) C(30) -72.2(7) ? . . . .
Rh(1) C(1) C(2) C(3) -61.9(5) ? . . . .
Rh(1) C(1) C(2) C(7) 123.3(8) ? . . . .
C(5) C(1) C(2) Rh(1) 60.4(5) ? . . . .
C(5) C(1) C(2) C(3) -1.5(8) ? . . . .
C(5) C(1) C(2) C(7) -176.3(7) ? . . . .
C(6) C(1) C(2) Rh(1) -125.5(7) ? . . . .
C(6) C(1) C(2) C(3) 172.6(7) ? . . . .
C(6) C(1) C(2) C(7) -2(1) ? . . . .
Rh(1) C(1) C(5) C(4) 63.1(6) ? . . . .
Rh(1) C(1) C(5) C(10) -121.4(8) ? . . . .
C(2) C(1) C(5) Rh(1) -60.7(5) ? . . . .
C(2) C(1) C(5) C(4) 2.5(8) ? . . . .
C(2) C(1) C(5) C(10) 177.9(7) ? . . . .
C(6) C(1) C(5) Rh(1) 125.1(8) ? . . . .
C(6) C(1) C(5) C(4) -171.7(7) ? . . . .
C(6) C(1) C(5) C(10) 3(1) ? . . . .
Rh(1) C(2) C(3) C(4) -62.3(6) ? . . . .
Rh(1) C(2) C(3) C(8) 124.7(7) ? . . . .
C(1) C(2) C(3) Rh(1) 62.2(5) ? . . . .
C(1) C(2) C(3) C(4) -0.1(6) ? . . . .
C(1) C(2) C(3) C(8) -173.1(7) ? . . . .
C(7) C(2) C(3) Rh(1) -122.8(7) ? . . . .
C(7) C(2) C(3) C(4) 175.0(6) ? . . . .
C(7) C(2) C(3) C(8) 1(1) ? . . . .
Rh(1) C(3) C(4) C(5) -59.7(6) ? . . . .
Rh(1) C(3) C(4) C(9) 123.1(7) ? . . . .
C(2) C(3) C(4) Rh(1) 61.3(5) ? . . . .
C(2) C(3) C(4) C(5) 1.6(8) ? . . . .
C(2) C(3) C(4) C(9) -175.7(7) ? . . . .
C(8) C(3) C(4) Rh(1) -125.4(6) ? . . . .
C(8) C(3) C(4) C(5) 174.9(6) ? . . . .
C(8) C(3) C(4) C(9) -2(1) ? . . . .
Rh(1) C(4) C(5) C(1) -62.7(5) ? . . . .
Rh(1) C(4) C(5) C(10) 122.0(8) ? . . . .
C(3) C(4) C(5) Rh(1) 60.1(5) ? . . . .
C(3) C(4) C(5) C(1) -2.5(8) ? . . . .
C(3) C(4) C(5) C(10) -177.9(7) ? . . . .
C(9) C(4) C(5) Rh(1) -122.6(8) ? . . . .
C(9) C(4) C(5) C(1) 174.7(7) ? . . . .
C(9) C(4) C(5) C(10) 0(1) ? . . . .
S(5) C(11) C(12) C(13) 177.8(6) ? . . . .
C(16) C(11) C(12) C(13) -1(1) ? . . . .
S(5) C(11) C(16) C(15) -177.3(6) ? . . . .
C(12) C(11) C(16) C(15) 1(1) ? . . . .
C(11) C(12) C(13) C(14) 1(1) ? . . . .
C(12) C(13) C(14) C(15) -2(1) ? . . . .
C(12) C(13) C(14) C(17) 177.8(8) ? . . . .
C(13) C(14) C(15) C(16) 3(1) ? . . . .
C(17) C(14) C(15) C(16) -177.3(7) ? . . . .
C(14) C(15) C(16) C(11) -2(1) ? . . . .
S(6) C(18) C(19) C(20) 175.3(8) ? . . . .
C(23) C(18) C(19) C(20) -1(1) ? . . . .
S(6) C(18) C(23) C(22) -176.3(8) ? . . . .
C(19) C(18) C(23) C(22) 0(1) ? . . . .
C(18) C(19) C(20) C(21) 1(1) ? . . . .
C(19) C(20) C(21) C(22) 0(1) ? . . . .
C(19) C(20) C(21) C(24) -178.7(9) ? . . . .
C(20) C(21) C(22) C(23) 0(1) ? . . . .
C(24) C(21) C(22) C(23) 177.7(9) ? . . . .
C(21) C(22) C(23) C(18) 0(1) ? . . . .
S(8) C(25) C(26) C(27) -176.5(7) ? . . . .
C(30) C(25) C(26) C(27) -1(1) ? . . . .
S(8) C(25) C(30) C(29) 176.3(7) ? . . . .
C(26) C(25) C(30) C(29) 1(1) ? . . . .
C(25) C(26) C(27) C(28) 0(1) ? . . . .
C(26) C(27) C(28) C(29) 0(1) ? . . . .
C(26) C(27) C(28) C(31) -179.1(8) ? . . . .
C(27) C(28) C(29) C(30) -1(1) ? . . . .
C(31) C(28) C(29) C(30) 178.8(8) ? . . . .
C(28) C(29) C(30) C(25) 0(1) ? . . . .
S(7) C(32) C(33) C(34) 174.8(7) ? . . . .
C(37) C(32) C(33) C(34) 0(1) ? . . . .
S(7) C(32) C(37) C(36) -173.6(7) ? . . . .
C(33) C(32) C(37) C(36) 2(1) ? . . . .
C(32) C(33) C(34) C(35) 0(1) ? . . . .
C(33) C(34) C(35) C(36) 1(1) ? . . . .
C(33) C(34) C(35) C(38) -178.6(9) ? . . . .
C(34) C(35) C(36) C(37) 0(1) ? . . . .
C(38) C(35) C(36) C(37) 179.9(6) ? . . . .
C(35) C(36) C(37) C(32) -1(1) ? . . . .
